data_7047356
loop_
_publ_author_name
'Bestgen, Sebastian'
'Chen, Qien'
'Rees, Nicholas H.'
'Goicoechea, Jose M.'

_publ_section_title
;
 Synthesis and reactivity of rare-earth metal phosphaethynolates.
;
_journal_issue 37
_journal_name_full 'Dalton transactions (Cambridge, England : 2003)'
_journal_page_first 13016
_journal_page_last 13024
_journal_paper_doi 10.1039/c8dt03427c
_journal_volume 47
_journal_year 2018
_chemical_formula_moiety 'C55 H78 N4 Nd O2 P'
_chemical_formula_sum 'C55 H78 N4 Nd O2 P'
_chemical_formula_weight 1002.42
_chemical_name_systematic
;
 Nd{CH[N(Dipp)]2}2(THF)(OCP)
;
_space_group_crystal_system triclinic
_space_group_IT_number 2
_space_group_name_Hall '-P 1'
_space_group_name_H-M_alt 'P -1'
_symmetry_space_group_name_Hall '-P 1'
_symmetry_space_group_name_H-M 'P -1'
_atom_sites_solution_hydrogens geom
_audit_creation_method SHELXL-2013
_audit_update_record
;
2018-07-24 deposited with the CCDC.
2018-08-23 downloaded from the CCDC.
;
_cell_angle_alpha 80.844(2)
_cell_angle_beta 83.341(2)
_cell_angle_gamma 86.754(2)
_cell_formula_units_Z 6
_cell_length_a 16.2099(3)
_cell_length_b 16.9858(3)
_cell_length_c 29.5661(8)
_cell_measurement_reflns_used 25031
_cell_measurement_temperature 293(2)
_cell_measurement_theta_max 76.2750
_cell_measurement_theta_min 3.6530
_cell_volume 7976.7(3)
_computing_cell_refinement 'CrysAlisPro 1.171.38.43b (Rigaku OD, 2015)'
_computing_data_collection 'CrysAlisPro 1.171.38.43b (Rigaku OD, 2015)'
_computing_data_reduction 'CrysAlisPro 1.171.38.43b (Rigaku OD, 2015)'
_computing_structure_refinement 'SHELXL-2013 (Sheldrick, 2013)'
_computing_structure_solution 'SHELXS-97 (Sheldrick, 1990)'
_diffrn_ambient_temperature 293(2)
_diffrn_detector_area_resol_mean 10.4102
_diffrn_measured_fraction_theta_full 0.999
_diffrn_measured_fraction_theta_max 0.981
_diffrn_measurement_device_type 'SuperNova, Dual, Cu at zero, Atlas'
_diffrn_measurement_method '\w scans'
_diffrn_radiation_monochromator mirror
_diffrn_radiation_source 'SuperNova (Cu) X-ray Source'
_diffrn_radiation_type CuK\a
_diffrn_radiation_wavelength 1.54184
_diffrn_reflns_av_R_equivalents 0.0345
_diffrn_reflns_av_unetI/netI 0.0408
_diffrn_reflns_Laue_measured_fraction_full 0.999
_diffrn_reflns_Laue_measured_fraction_max 0.981
_diffrn_reflns_limit_h_max 20
_diffrn_reflns_limit_h_min -16
_diffrn_reflns_limit_k_max 20
_diffrn_reflns_limit_k_min -21
_diffrn_reflns_limit_l_max 37
_diffrn_reflns_limit_l_min -36
_diffrn_reflns_number 86069
_diffrn_reflns_point_group_measured_fraction_full 0.999
_diffrn_reflns_point_group_measured_fraction_max 0.981
_diffrn_reflns_theta_full 67.684
_diffrn_reflns_theta_max 76.387
_diffrn_reflns_theta_min 3.710
_exptl_absorpt_coefficient_mu 8.047
_exptl_absorpt_correction_T_max 1.00000
_exptl_absorpt_correction_T_min 0.62962
_exptl_absorpt_correction_type multi-scan
_exptl_absorpt_process_details
;
CrysAlisPro 1.171.38.43b (Rigaku Oxford Diffraction, 2015)
Empirical absorption correction using spherical harmonics,
 implemented in SCALE3 ABSPACK scaling algorithm.
;
_exptl_crystal_colour colourless
_exptl_crystal_density_diffrn 1.252
_exptl_crystal_description block
_exptl_crystal_F_000 3162
_exptl_crystal_size_max 0.140
_exptl_crystal_size_mid 0.090
_exptl_crystal_size_min 0.090
_refine_diff_density_max 3.343
_refine_diff_density_min -1.308
_refine_diff_density_rms 0.088
_refine_ls_extinction_method none
_refine_ls_goodness_of_fit_ref 1.052
_refine_ls_hydrogen_treatment constr
_refine_ls_matrix_type full
_refine_ls_number_parameters 1702
_refine_ls_number_reflns 32862
_refine_ls_number_restraints 0
_refine_ls_restrained_S_all 1.052
_refine_ls_R_factor_all 0.0601
_refine_ls_R_factor_gt 0.0439
_refine_ls_shift/su_max 0.002
_refine_ls_shift/su_mean 0.000
_refine_ls_structure_factor_coef Fsqd
_refine_ls_weighting_details 'w=1/[\s^2^(Fo^2^)+(0.0619P)^2^+10.7697P] where P=(Fo^2^+2Fc^2^)/3'
_refine_ls_weighting_scheme calc
_refine_ls_wR_factor_gt 0.1166
_refine_ls_wR_factor_ref 0.1286
_reflns_Friedel_coverage 0.000
_reflns_number_gt 25970
_reflns_number_total 32862
_reflns_threshold_expression 'I > 2\s(I)'
_cod_data_source_file c8dt03427c2.cif
_cod_data_source_block SB549
_cod_depositor_comments 'Adding full bibliography for 7047353--7047362.cif.'
_cod_database_code 7047356
_shelx_space_group_comment
;
The symmetry employed for this shelxl refinement is uniquely defined
by the following loop, which should always be used as a source of
symmetry information in preference to the above space-group names.
They are only intended as comments.
;
_shelx_estimated_absorpt_t_min 0.399
_shelx_estimated_absorpt_t_max 0.531
_shelxl_version_number 2013-4

loop_
_space_group_symop_operation_xyz
'x, y, z'
'-x, -y, -z'

loop_
_atom_site_label
_atom_site_type_symbol
_atom_site_fract_x
_atom_site_fract_y
_atom_site_fract_z
_atom_site_U_iso_or_equiv
_atom_site_adp_type
_atom_site_occupancy
_atom_site_site_symmetry_order
_atom_site_calc_flag
_atom_site_refinement_flags_posn
_atom_site_refinement_flags_adp
Nd1 Nd 0.72894(2) 0.50809(2) 0.14803(2) 0.02178(5) Uani 1 1 d . .
P1 P 0.78038(14) 0.49375(15) -0.02022(6) 0.0854(6) Uani 1 1 d . .
C1 C 0.7518(4) 0.4959(3) 0.03171(18) 0.0515(12) Uani 1 1 d . .
O1 O 0.7323(2) 0.4979(2) 0.07378(11) 0.0494(8) Uani 1 1 d . .
Nd2 Nd 1.17394(2) 0.95939(2) 0.19075(2) 0.02235(5) Uani 1 1 d . .
P101 P 1.21816(16) 0.82754(14) 0.33196(8) 0.0870(6) Uani 1 1 d . .
C101 C 1.2020(4) 0.9035(6) 0.2961(2) 0.080(3) Uani 1 1 d . .
O101 O 1.1878(2) 0.9643(3) 0.26790(15) 0.0655(12) Uani 1 1 d . .
Nd3 Nd 0.77661(2) 0.77181(2) 0.47716(2) 0.01977(5) Uani 1 1 d . .
P201 P 0.74486(19) 0.90449(17) 0.34035(11) 0.1067(8) Uani 1 1 d . .
C201 C 0.7601(4) 0.8225(9) 0.3735(2) 0.114(5) Uani 1 1 d . .
O201 O 0.7711(3) 0.7622(3) 0.39918(16) 0.0714(13) Uani 1 1 d . .
C2 C 0.8087(2) 0.3644(2) 0.18809(13) 0.0249(7) Uani 1 1 d . .
H2 H 0.8342 0.3141 0.1949 0.030 Uiso 1 1 calc R U
C3 C 0.9417(2) 0.4145(2) 0.16656(15) 0.0301(8) Uani 1 1 d . .
C4 C 0.9777(3) 0.3791(3) 0.12856(17) 0.0408(10) Uani 1 1 d . .
C5 C 1.0632(3) 0.3630(3) 0.1240(2) 0.0583(15) Uani 1 1 d . .
H5 H 1.0873 0.3384 0.0995 0.070 Uiso 1 1 calc R U
C6 C 1.1132(3) 0.3828(3) 0.1551(3) 0.0668(19) Uani 1 1 d . .
H6 H 1.1700 0.3705 0.1520 0.080 Uiso 1 1 calc R U
C7 C 1.0777(3) 0.4209(3) 0.1908(3) 0.0603(17) Uani 1 1 d . .
H7 H 1.1115 0.4358 0.2111 0.072 Uiso 1 1 calc R U
C8 C 0.9917(3) 0.4377(3) 0.19727(18) 0.0393(10) Uani 1 1 d . .
C9 C 0.9275(3) 0.3562(3) 0.09273(17) 0.0525(14) Uani 1 1 d . .
H9 H 0.8709 0.3790 0.0977 0.063 Uiso 1 1 calc R U
C10 C 0.9226(4) 0.2658(4) 0.0974(2) 0.0559(14) Uani 1 1 d . .
H10A H 0.8906 0.2530 0.0744 0.084 Uiso 1 1 calc R U
H10B H 0.8964 0.2454 0.1275 0.084 Uiso 1 1 calc R U
H10C H 0.9776 0.2422 0.0933 0.084 Uiso 1 1 calc R U
C11 C 0.9654(6) 0.3911(4) 0.0435(2) 0.091(3) Uani 1 1 d . .
H11A H 0.9331 0.3760 0.0212 0.137 Uiso 1 1 calc R U
H11B H 1.0216 0.3706 0.0383 0.137 Uiso 1 1 calc R U
H11C H 0.9650 0.4482 0.0405 0.137 Uiso 1 1 calc R U
C12 C 0.9558(3) 0.4772(3) 0.23804(19) 0.0432(11) Uani 1 1 d . .
H12 H 0.9002 0.4989 0.2320 0.052 Uiso 1 1 calc R U
C13 C 0.9464(4) 0.4167(4) 0.2822(2) 0.0586(14) Uani 1 1 d . .
H13A H 0.9234 0.4431 0.3075 0.088 Uiso 1 1 calc R U
H13B H 0.9998 0.3928 0.2884 0.088 Uiso 1 1 calc R U
H13C H 0.9100 0.3760 0.2786 0.088 Uiso 1 1 calc R U
C14 C 1.0072(4) 0.5468(3) 0.2452(2) 0.0593(15) Uani 1 1 d . .
H14A H 0.9816 0.5698 0.2713 0.089 Uiso 1 1 calc R U
H14B H 1.0096 0.5866 0.2182 0.089 Uiso 1 1 calc R U
H14C H 1.0625 0.5274 0.2507 0.089 Uiso 1 1 calc R U
C15 C 0.6795(2) 0.3060(2) 0.21077(15) 0.0300(8) Uani 1 1 d . .
C16 C 0.6291(3) 0.2752(3) 0.18263(19) 0.0407(10) Uani 1 1 d . .
C17 C 0.5841(3) 0.2079(3) 0.2019(2) 0.0501(13) Uani 1 1 d . .
H17 H 0.5508 0.1863 0.1838 0.060 Uiso 1 1 calc R U
C18 C 0.5878(3) 0.1725(3) 0.2471(2) 0.0518(14) Uani 1 1 d . .
H18 H 0.5575 0.1275 0.2590 0.062 Uiso 1 1 calc R U
C19 C 0.6366(3) 0.2040(3) 0.2746(2) 0.0475(12) Uani 1 1 d . .
H19 H 0.6389 0.1800 0.3050 0.057 Uiso 1 1 calc R U
C20 C 0.6823(3) 0.2715(2) 0.25736(16) 0.0362(9) Uani 1 1 d . .
C21 C 0.6250(3) 0.3121(3) 0.1332(2) 0.0489(12) Uani 1 1 d . .
H21 H 0.6373 0.3685 0.1310 0.059 Uiso 1 1 calc R U
C22 C 0.6912(4) 0.2760(6) 0.1015(3) 0.095(3) Uani 1 1 d . .
H22A H 0.6871 0.3008 0.0703 0.142 Uiso 1 1 calc R U
H22B H 0.6836 0.2198 0.1042 0.142 Uiso 1 1 calc R U
H22C H 0.7451 0.2846 0.1100 0.142 Uiso 1 1 calc R U
C23 C 0.5407(4) 0.3098(4) 0.1156(3) 0.0653(17) Uani 1 1 d . .
H23A H 0.5437 0.3345 0.0840 0.098 Uiso 1 1 calc R U
H23B H 0.4997 0.3380 0.1337 0.098 Uiso 1 1 calc R U
H23C H 0.5254 0.2553 0.1181 0.098 Uiso 1 1 calc R U
C24 C 0.7319(3) 0.3104(3) 0.28828(16) 0.0402(10) Uani 1 1 d . .
H24 H 0.7858 0.3234 0.2708 0.048 Uiso 1 1 calc R U
C25 C 0.7492(4) 0.2571(4) 0.33327(19) 0.0598(15) Uani 1 1 d . .
H25A H 0.7807 0.2855 0.3505 0.090 Uiso 1 1 calc R U
H25B H 0.7804 0.2098 0.3264 0.090 Uiso 1 1 calc R U
H25C H 0.6976 0.2423 0.3511 0.090 Uiso 1 1 calc R U
C26 C 0.6894(4) 0.3888(3) 0.2991(2) 0.0522(12) Uani 1 1 d . .
H26A H 0.7217 0.4121 0.3184 0.078 Uiso 1 1 calc R U
H26B H 0.6349 0.3788 0.3148 0.078 Uiso 1 1 calc R U
H26C H 0.6850 0.4249 0.2709 0.078 Uiso 1 1 calc R U
C27 C 0.5881(2) 0.6009(2) 0.17907(13) 0.0257(7) Uani 1 1 d . .
H27 H 0.5431 0.6350 0.1859 0.031 Uiso 1 1 calc R U
C28 C 0.6778(2) 0.6944(2) 0.19730(13) 0.0255(7) Uani 1 1 d . .
C29 C 0.6671(2) 0.7656(2) 0.16680(14) 0.0304(8) Uani 1 1 d . .
C30 C 0.6866(3) 0.8372(3) 0.18043(17) 0.0373(9) Uani 1 1 d . .
H30 H 0.6809 0.8849 0.1604 0.045 Uiso 1 1 calc R U
C31 C 0.7140(3) 0.8387(3) 0.22266(18) 0.0403(10) Uani 1 1 d . .
H31 H 0.7261 0.8869 0.2310 0.048 Uiso 1 1 calc R U
C32 C 0.7235(3) 0.7683(3) 0.25258(16) 0.0371(9) Uani 1 1 d . .
H32 H 0.7421 0.7695 0.2811 0.045 Uiso 1 1 calc R U
C33 C 0.7056(2) 0.6953(2) 0.24061(14) 0.0295(8) Uani 1 1 d . .
C34 C 0.6372(3) 0.7674(3) 0.11966(15) 0.0353(9) Uani 1 1 d . .
H34 H 0.6132 0.7156 0.1199 0.042 Uiso 1 1 calc R U
C35 C 0.5710(6) 0.8294(7) 0.1089(3) 0.155(6) Uani 1 1 d . .
H35A H 0.5262 0.8239 0.1333 0.232 Uiso 1 1 calc R U
H35B H 0.5507 0.8231 0.0805 0.232 Uiso 1 1 calc R U
H35C H 0.5934 0.8814 0.1060 0.232 Uiso 1 1 calc R U
C36 C 0.7055(4) 0.7762(7) 0.0818(2) 0.118(4) Uani 1 1 d . .
H36A H 0.7479 0.7354 0.0881 0.177 Uiso 1 1 calc R U
H36B H 0.7286 0.8277 0.0792 0.177 Uiso 1 1 calc R U
H36C H 0.6845 0.7711 0.0534 0.177 Uiso 1 1 calc R U
C37 C 0.7133(3) 0.6191(3) 0.27485(15) 0.0383(9) Uani 1 1 d . .
H37 H 0.7190 0.5745 0.2572 0.046 Uiso 1 1 calc R U
C38 C 0.6346(4) 0.6077(4) 0.3078(2) 0.0687(17) Uani 1 1 d . .
H38A H 0.6402 0.5594 0.3291 0.103 Uiso 1 1 calc R U
H38B H 0.5884 0.6044 0.2907 0.103 Uiso 1 1 calc R U
H38C H 0.6252 0.6522 0.3243 0.103 Uiso 1 1 calc R U
C39 C 0.7893(4) 0.6148(4) 0.3009(2) 0.0599(15) Uani 1 1 d . .
H39A H 0.7907 0.5654 0.3218 0.090 Uiso 1 1 calc R U
H39B H 0.7866 0.6586 0.3180 0.090 Uiso 1 1 calc R U
H39C H 0.8386 0.6177 0.2795 0.090 Uiso 1 1 calc R U
C40 C 0.4954(2) 0.5140(3) 0.15700(16) 0.0326(8) Uani 1 1 d . .
C41 C 0.4630(3) 0.5431(3) 0.11531(19) 0.0478(12) Uani 1 1 d . .
C42 C 0.3864(3) 0.5167(4) 0.1081(2) 0.0601(16) Uani 1 1 d . .
H42 H 0.3645 0.5345 0.0804 0.072 Uiso 1 1 calc R U
C43 C 0.3430(3) 0.4648(3) 0.1416(3) 0.0671(19) Uani 1 1 d . .
H43 H 0.2922 0.4472 0.1363 0.081 Uiso 1 1 calc R U
C44 C 0.3742(3) 0.4385(3) 0.1827(3) 0.0587(16) Uani 1 1 d . .
H44 H 0.3434 0.4041 0.2052 0.070 Uiso 1 1 calc R U
C45 C 0.4509(2) 0.4622(3) 0.19174(19) 0.0392(10) Uani 1 1 d . .
C46 C 0.5060(4) 0.6030(4) 0.0780(2) 0.0643(17) Uani 1 1 d . .
H46 H 0.5565 0.6177 0.0894 0.077 Uiso 1 1 calc R U
C47 C 0.4533(6) 0.6781(6) 0.0675(4) 0.122(4) Uani 1 1 d . .
H47A H 0.4828 0.7145 0.0437 0.183 Uiso 1 1 calc R U
H47B H 0.4411 0.7025 0.0948 0.183 Uiso 1 1 calc R U
H47C H 0.4023 0.6653 0.0572 0.183 Uiso 1 1 calc R U
C48 C 0.5321(6) 0.5694(8) 0.0337(3) 0.124(4) Uani 1 1 d . .
H48A H 0.5591 0.6097 0.0112 0.186 Uiso 1 1 calc R U
H48B H 0.4840 0.5531 0.0221 0.186 Uiso 1 1 calc R U
H48C H 0.5699 0.5243 0.0397 0.186 Uiso 1 1 calc R U
C49 C 0.4849(3) 0.4345(3) 0.23711(18) 0.0428(11) Uani 1 1 d . .
H49 H 0.5457 0.4318 0.2309 0.051 Uiso 1 1 calc R U
C50 C 0.4623(4) 0.4956(3) 0.2699(2) 0.0583(14) Uani 1 1 d . .
H50A H 0.4843 0.4771 0.2987 0.087 Uiso 1 1 calc R U
H50B H 0.4029 0.5022 0.2752 0.087 Uiso 1 1 calc R U
H50C H 0.4854 0.5458 0.2564 0.087 Uiso 1 1 calc R U
C51 C 0.4585(3) 0.3527(3) 0.2606(2) 0.0554(14) Uani 1 1 d . .
H51A H 0.4825 0.3394 0.2891 0.083 Uiso 1 1 calc R U
H51B H 0.4771 0.3139 0.2409 0.083 Uiso 1 1 calc R U
H51C H 0.3990 0.3528 0.2666 0.083 Uiso 1 1 calc R U
C102 C 1.0858(2) 1.1002(2) 0.15379(12) 0.0241(7) Uani 1 1 d . .
H102 H 1.0593 1.1500 0.1473 0.029 Uiso 1 1 calc R U
C103 C 1.2098(2) 1.1589(2) 0.12029(15) 0.0301(8) Uani 1 1 d . .
C104 C 1.2672(2) 1.1931(2) 0.14288(16) 0.0343(9) Uani 1 1 d . .
C105 C 1.3066(3) 1.2608(3) 0.11963(19) 0.0464(12) Uani 1 1 d . .
H105 H 1.3445 1.2845 0.1341 0.056 Uiso 1 1 calc R U
C106 C 1.2906(3) 1.2938(3) 0.07536(19) 0.0504(13) Uani 1 1 d . .
H106 H 1.3169 1.3397 0.0607 0.061 Uiso 1 1 calc R U
C107 C 1.2357(3) 1.2586(3) 0.05306(17) 0.0479(12) Uani 1 1 d . .
H107 H 1.2257 1.2810 0.0233 0.058 Uiso 1 1 calc R U
C108 C 1.1947(3) 1.1898(3) 0.07459(16) 0.0375(9) Uani 1 1 d . .
C109 C 1.2818(3) 1.1592(3) 0.19197(17) 0.0402(10) Uani 1 1 d . .
H109 H 1.2731 1.1018 0.1961 0.048 Uiso 1 1 calc R U
C110 C 1.3692(3) 1.1691(3) 0.2032(2) 0.0546(14) Uani 1 1 d . .
H11D H 1.3741 1.1462 0.2346 0.082 Uiso 1 1 calc R U
H11E H 1.3804 1.2248 0.1988 0.082 Uiso 1 1 calc R U
H11F H 1.4083 1.1425 0.1832 0.082 Uiso 1 1 calc R U
C111 C 1.2172(3) 1.1949(4) 0.22591(19) 0.0624(16) Uani 1 1 d . .
H11G H 1.2269 1.1729 0.2569 0.094 Uiso 1 1 calc R U
H11H H 1.1625 1.1823 0.2206 0.094 Uiso 1 1 calc R U
H11I H 1.2217 1.2518 0.2215 0.094 Uiso 1 1 calc R U
C112 C 1.1383(3) 1.1486(3) 0.04885(16) 0.0428(10) Uani 1 1 d . .
H112 H 1.0904 1.1312 0.0708 0.051 Uiso 1 1 calc R U
C113 C 1.1815(4) 1.0733(3) 0.0335(2) 0.0568(14) Uani 1 1 d . .
H11J H 1.1448 1.0482 0.0175 0.085 Uiso 1 1 calc R U
H11K H 1.1959 1.0371 0.0601 0.085 Uiso 1 1 calc R U
H11L H 1.2310 1.0875 0.0134 0.085 Uiso 1 1 calc R U
C114 C 1.1041(4) 1.2001(4) 0.00798(17) 0.0554(14) Uani 1 1 d . .
H11M H 1.0692 1.1691 -0.0059 0.083 Uiso 1 1 calc R U
H11N H 1.1493 1.2192 -0.0143 0.083 Uiso 1 1 calc R U
H11O H 1.0723 1.2446 0.0181 0.083 Uiso 1 1 calc R U
C115 C 0.9561(2) 1.0489(2) 0.18553(14) 0.0271(7) Uani 1 1 d . .
C116 C 0.9259(2) 1.0840(3) 0.22434(15) 0.0336(9) Uani 1 1 d . .
C117 C 0.8401(3) 1.0956(3) 0.2338(2) 0.0513(13) Uani 1 1 d . .
H117 H 0.8194 1.1195 0.2592 0.062 Uiso 1 1 calc R U
C118 C 0.7854(3) 1.0726(4) 0.2064(2) 0.0556(14) Uani 1 1 d . .
H118 H 0.7284 1.0812 0.2134 0.067 Uiso 1 1 calc R U
C119 C 0.8153(3) 1.0369(3) 0.16871(19) 0.0436(11) Uani 1 1 d . .
H119 H 0.7782 1.0211 0.1504 0.052 Uiso 1 1 calc R U
C120 C 0.9006(2) 1.0241(2) 0.15759(15) 0.0311(8) Uani 1 1 d . .
C121 C 0.9825(3) 1.1112(3) 0.25604(16) 0.0384(10) Uani 1 1 d . .
H121 H 1.0392 1.0916 0.2473 0.046 Uiso 1 1 calc R U
C122 C 0.9826(3) 1.2025(3) 0.2498(2) 0.0499(12) Uani 1 1 d . .
H12A H 1.0189 1.2185 0.2699 0.075 Uiso 1 1 calc R U
H12B H 0.9273 1.2233 0.2573 0.075 Uiso 1 1 calc R U
H12C H 1.0017 1.2229 0.2184 0.075 Uiso 1 1 calc R U
C123 C 0.9586(4) 1.0780(4) 0.30699(19) 0.0537(13) Uani 1 1 d . .
H12D H 0.9961 1.0965 0.3255 0.080 Uiso 1 1 calc R U
H12E H 0.9618 1.0208 0.3111 0.080 Uiso 1 1 calc R U
H12F H 0.9029 1.0960 0.3162 0.080 Uiso 1 1 calc R U
C124 C 0.9316(3) 0.9872(3) 0.11527(16) 0.0363(9) Uani 1 1 d . .
H124 H 0.9896 0.9692 0.1177 0.044 Uiso 1 1 calc R U
C125 C 0.9292(4) 1.0492(4) 0.07160(18) 0.0551(13) Uani 1 1 d . .
H12G H 0.9493 1.0247 0.0451 0.083 Uiso 1 1 calc R U
H12H H 0.9637 1.0925 0.0734 0.083 Uiso 1 1 calc R U
H12I H 0.8731 1.0691 0.0690 0.083 Uiso 1 1 calc R U
C126 C 0.8825(3) 0.9146(3) 0.1106(2) 0.0490(12) Uani 1 1 d . .
H12J H 0.9049 0.8934 0.0833 0.074 Uiso 1 1 calc R U
H12K H 0.8252 0.9306 0.1085 0.074 Uiso 1 1 calc R U
H12L H 0.8869 0.8744 0.1371 0.074 Uiso 1 1 calc R U
C127 C 1.3125(2) 0.8762(2) 0.14952(13) 0.0260(7) Uani 1 1 d . .
H127 H 1.3578 0.8442 0.1403 0.031 Uiso 1 1 calc R U
C128 C 1.4060(2) 0.9736(2) 0.15812(14) 0.0281(8) Uani 1 1 d . .
C129 C 1.4511(3) 0.9576(3) 0.19678(16) 0.0356(9) Uani 1 1 d . .
C130 C 1.5309(3) 0.9877(3) 0.19277(19) 0.0446(11) Uani 1 1 d . .
H130 H 1.5619 0.9776 0.2178 0.054 Uiso 1 1 calc R U
C131 C 1.5641(3) 1.0324(3) 0.1521(2) 0.0476(12) Uani 1 1 d . .
H131 H 1.6170 1.0519 0.1500 0.057 Uiso 1 1 calc R U
C132 C 1.5192(3) 1.0478(3) 0.11491(19) 0.0436(11) Uani 1 1 d . .
H132 H 1.5423 1.0778 0.0878 0.052 Uiso 1 1 calc R U
C133 C 1.4400(2) 1.0195(2) 0.11699(16) 0.0335(9) Uani 1 1 d . .
C134 C 1.4184(3) 0.9085(3) 0.24186(16) 0.0449(11) Uani 1 1 d . .
H134 H 1.3617 0.8944 0.2389 0.054 Uiso 1 1 calc R U
C135 C 1.4693(5) 0.8313(4) 0.2521(3) 0.077(2) Uani 1 1 d . .
H13D H 1.4468 0.8017 0.2808 0.116 Uiso 1 1 calc R U
H13E H 1.5259 0.8433 0.2540 0.116 Uiso 1 1 calc R U
H13F H 1.4675 0.8001 0.2279 0.116 Uiso 1 1 calc R U
C136 C 1.4135(6) 0.9568(5) 0.2812(2) 0.087(2) Uani 1 1 d . .
H13G H 1.3924 0.9244 0.3093 0.131 Uiso 1 1 calc R U
H13H H 1.3770 1.0028 0.2749 0.131 Uiso 1 1 calc R U
H13I H 1.4679 0.9736 0.2841 0.131 Uiso 1 1 calc R U
C137 C 1.3911(3) 1.0361(3) 0.07540(15) 0.0378(9) Uani 1 1 d . .
H137 H 1.3320 1.0389 0.0868 0.045 Uiso 1 1 calc R U
C138 C 1.4043(3) 0.9687(3) 0.04650(17) 0.0468(11) Uani 1 1 d . .
H13J H 1.3727 0.9808 0.0206 0.070 Uiso 1 1 calc R U
H13K H 1.3864 0.9197 0.0650 0.070 Uiso 1 1 calc R U
H13L H 1.4623 0.9632 0.0357 0.070 Uiso 1 1 calc R U
C139 C 1.4116(3) 1.1154(3) 0.04486(18) 0.0513(12) Uani 1 1 d . .
H13M H 1.3790 1.1230 0.0193 0.077 Uiso 1 1 calc R U
H13N H 1.4696 1.1148 0.0336 0.077 Uiso 1 1 calc R U
H13O H 1.3991 1.1582 0.0625 0.077 Uiso 1 1 calc R U
C140 C 1.2234(2) 0.7744(2) 0.14022(14) 0.0273(7) Uani 1 1 d . .
C141 C 1.2283(3) 0.7064(2) 0.17420(15) 0.0322(8) Uani 1 1 d . .
C142 C 1.2109(3) 0.6327(3) 0.16327(18) 0.0419(10) Uani 1 1 d . .
H142 H 1.2130 0.5876 0.1856 0.050 Uiso 1 1 calc R U
C143 C 1.1905(3) 0.6249(3) 0.11994(19) 0.0448(11) Uani 1 1 d . .
H143 H 1.1790 0.5752 0.1134 0.054 Uiso 1 1 calc R U
C144 C 1.1876(3) 0.6919(3) 0.08662(17) 0.0418(10) Uani 1 1 d . .
H144 H 1.1749 0.6865 0.0574 0.050 Uiso 1 1 calc R U
C145 C 1.2032(3) 0.7672(3) 0.09605(15) 0.0332(8) Uani 1 1 d . .
C146 C 1.2517(3) 0.7106(3) 0.22185(16) 0.0404(10) Uani 1 1 d . .
H146 H 1.2505 0.7671 0.2253 0.049 Uiso 1 1 calc R U
C147 C 1.1918(5) 0.6694(4) 0.2601(2) 0.0676(18) Uani 1 1 d . .
H14D H 1.2095 0.6743 0.2894 0.101 Uiso 1 1 calc R U
H14E H 1.1906 0.6140 0.2573 0.101 Uiso 1 1 calc R U
H14F H 1.1372 0.6937 0.2580 0.101 Uiso 1 1 calc R U
C148 C 1.3404(5) 0.6783(6) 0.2250(3) 0.092(3) Uani 1 1 d . .
H14G H 1.3558 0.6810 0.2551 0.138 Uiso 1 1 calc R U
H14H H 1.3771 0.7096 0.2021 0.138 Uiso 1 1 calc R U
H14I H 1.3445 0.6238 0.2198 0.138 Uiso 1 1 calc R U
C149 C 1.1962(3) 0.8390(3) 0.05896(15) 0.0392(10) Uani 1 1 d . .
H149 H 1.2162 0.8850 0.0702 0.047 Uiso 1 1 calc R U
C150 C 1.1048(3) 0.8567(4) 0.0515(2) 0.0583(14) Uani 1 1 d . .
H15A H 1.1002 0.9023 0.0280 0.087 Uiso 1 1 calc R U
H15B H 1.0739 0.8674 0.0797 0.087 Uiso 1 1 calc R U
H15C H 1.0828 0.8114 0.0420 0.087 Uiso 1 1 calc R U
C151 C 1.2484(4) 0.8294(4) 0.01388(19) 0.0626(15) Uani 1 1 d . .
H15D H 1.2417 0.8766 -0.0082 0.094 Uiso 1 1 calc R U
H15E H 1.2306 0.7841 0.0023 0.094 Uiso 1 1 calc R U
H15F H 1.3058 0.8213 0.0191 0.094 Uiso 1 1 calc R U
C202 C 0.6364(2) 0.8596(2) 0.51308(12) 0.0241(7) Uani 1 1 d . .
H202 H 0.5915 0.8928 0.5215 0.029 Uiso 1 1 calc R U
C203 C 0.5414(2) 0.7675(2) 0.49902(14) 0.0273(8) Uani 1 1 d . .
C204 C 0.4994(3) 0.7857(3) 0.45952(17) 0.0380(9) Uani 1 1 d . .
C205 C 0.4186(3) 0.7583(3) 0.4617(2) 0.0491(13) Uani 1 1 d . .
H205 H 0.3897 0.7698 0.4359 0.059 Uiso 1 1 calc R U
C206 C 0.3813(3) 0.7147(3) 0.5015(2) 0.0520(14) Uani 1 1 d . .
H206 H 0.3276 0.6975 0.5023 0.062 Uiso 1 1 calc R U
C207 C 0.4233(3) 0.6964(3) 0.5398(2) 0.0445(11) Uani 1 1 d . .
H207 H 0.3979 0.6664 0.5664 0.053 Uiso 1 1 calc R U
C208 C 0.5037(2) 0.7223(2) 0.53946(16) 0.0325(9) Uani 1 1 d . .
C209 C 0.5365(3) 0.8345(4) 0.41576(18) 0.0514(13) Uani 1 1 d . .
H209 H 0.5928 0.8472 0.4205 0.062 Uiso 1 1 calc R U
C210 C 0.4873(5) 0.9131(4) 0.4049(3) 0.081(2) Uani 1 1 d . .
H21A H 0.5123 0.9430 0.3768 0.121 Uiso 1 1 calc R U
H21B H 0.4876 0.9435 0.4296 0.121 Uiso 1 1 calc R U
H21C H 0.4310 0.9024 0.4014 0.121 Uiso 1 1 calc R U
C211 C 0.5438(6) 0.7878(5) 0.3760(2) 0.094(3) Uani 1 1 d . .
H21D H 0.5677 0.8202 0.3486 0.140 Uiso 1 1 calc R U
H21E H 0.4896 0.7726 0.3713 0.140 Uiso 1 1 calc R U
H21F H 0.5786 0.7407 0.3828 0.140 Uiso 1 1 calc R U
C212 C 0.5478(3) 0.7022(3) 0.58194(16) 0.0374(9) Uani 1 1 d . .
H212 H 0.6076 0.7030 0.5720 0.045 Uiso 1 1 calc R U
C213 C 0.5280(4) 0.7653(3) 0.61366(18) 0.0504(12) Uani 1 1 d . .
H21G H 0.5569 0.7512 0.6405 0.076 Uiso 1 1 calc R U
H21H H 0.4692 0.7681 0.6228 0.076 Uiso 1 1 calc R U
H21I H 0.5453 0.8163 0.5976 0.076 Uiso 1 1 calc R U
C214 C 0.5298(3) 0.6197(3) 0.60894(19) 0.0501(12) Uani 1 1 d . .
H21J H 0.5599 0.6107 0.6355 0.075 Uiso 1 1 calc R U
H21K H 0.5469 0.5799 0.5897 0.075 Uiso 1 1 calc R U
H21L H 0.4713 0.6165 0.6186 0.075 Uiso 1 1 calc R U
C215 C 0.7272(2) 0.9555(2) 0.52783(14) 0.0256(7) Uani 1 1 d . .
C216 C 0.7196(2) 1.0253(2) 0.49576(15) 0.0303(8) Uani 1 1 d . .
C217 C 0.7378(3) 1.0977(2) 0.50851(18) 0.0384(10) Uani 1 1 d . .
H217 H 0.7334 1.1444 0.4876 0.046 Uiso 1 1 calc R U
C218 C 0.7621(3) 1.1017(3) 0.55118(19) 0.0429(11) Uani 1 1 d . .
H218 H 0.7735 1.1506 0.5589 0.052 Uiso 1 1 calc R U
C219 C 0.7693(3) 1.0327(3) 0.58234(17) 0.0390(10) Uani 1 1 d . .
H219 H 0.7859 1.0355 0.6111 0.047 Uiso 1 1 calc R U
C220 C 0.7522(2) 0.9589(2) 0.57142(15) 0.0319(8) Uani 1 1 d . .
C221 C 0.6928(3) 1.0250(2) 0.44826(16) 0.0361(9) Uani 1 1 d . .
H221 H 0.6887 0.9694 0.4440 0.043 Uiso 1 1 calc R U
C222 C 0.6071(4) 1.0663(5) 0.4448(3) 0.077(2) Uani 1 1 d . .
H22D H 0.5908 1.0656 0.4147 0.115 Uiso 1 1 calc R U
H22E H 0.6092 1.1205 0.4500 0.115 Uiso 1 1 calc R U
H22F H 0.5675 1.0386 0.4677 0.115 Uiso 1 1 calc R U
C223 C 0.7559(4) 1.0642(4) 0.4102(2) 0.0621(15) Uani 1 1 d . .
H22G H 0.7371 1.0628 0.3807 0.093 Uiso 1 1 calc R U
H22H H 0.8087 1.0359 0.4119 0.093 Uiso 1 1 calc R U
H22I H 0.7617 1.1187 0.4140 0.093 Uiso 1 1 calc R U
C224 C 0.7590(3) 0.8847(3) 0.60726(15) 0.0392(10) Uani 1 1 d . .
H224 H 0.7506 0.8381 0.5928 0.047 Uiso 1 1 calc R U
C225 C 0.6913(4) 0.8875(4) 0.6475(2) 0.0662(16) Uani 1 1 d . .
H22J H 0.6962 0.8402 0.6698 0.099 Uiso 1 1 calc R U
H22K H 0.6376 0.8903 0.6364 0.099 Uiso 1 1 calc R U
H22L H 0.6974 0.9337 0.6616 0.099 Uiso 1 1 calc R U
C226 C 0.8440(3) 0.8742(4) 0.6252(2) 0.0576(14) Uani 1 1 d . .
H22M H 0.8456 0.8267 0.6476 0.086 Uiso 1 1 calc R U
H22N H 0.8537 0.9196 0.6392 0.086 Uiso 1 1 calc R U
H22O H 0.8862 0.8698 0.6000 0.086 Uiso 1 1 calc R U
C227 C 0.8596(2) 0.6299(2) 0.51705(12) 0.0217(7) Uani 1 1 d . .
H227 H 0.8858 0.5799 0.5237 0.026 Uiso 1 1 calc R U
C228 C 0.7330(2) 0.5710(2) 0.54624(14) 0.0268(7) Uani 1 1 d . .
C229 C 0.6795(2) 0.5365(2) 0.52165(16) 0.0330(8) Uani 1 1 d . .
C230 C 0.6374(3) 0.4693(3) 0.54333(18) 0.0394(10) Uani 1 1 d . .
H230 H 0.6021 0.4459 0.5271 0.047 Uiso 1 1 calc R U
C231 C 0.6467(3) 0.4364(3) 0.58852(18) 0.0432(11) Uani 1 1 d . .
H231 H 0.6188 0.3909 0.6022 0.052 Uiso 1 1 calc R U
C232 C 0.6979(3) 0.4719(3) 0.61301(16) 0.0385(10) Uani 1 1 d . .
H232 H 0.7032 0.4503 0.6435 0.046 Uiso 1 1 calc R U
C233 C 0.7419(2) 0.5394(2) 0.59295(14) 0.0300(8) Uani 1 1 d . .
C234 C 0.6709(3) 0.5688(3) 0.47157(17) 0.0414(10) Uani 1 1 d . .
H234 H 0.6858 0.6249 0.4663 0.050 Uiso 1 1 calc R U
C235 C 0.7323(4) 0.5249(5) 0.4403(2) 0.075(2) Uani 1 1 d . .
H23D H 0.7263 0.5458 0.4087 0.113 Uiso 1 1 calc R U
H23E H 0.7213 0.4690 0.4460 0.113 Uiso 1 1 calc R U
H23F H 0.7879 0.5322 0.4466 0.113 Uiso 1 1 calc R U
C236 C 0.5836(3) 0.5662(3) 0.4581(2) 0.0497(12) Uani 1 1 d . .
H23G H 0.5830 0.5875 0.4260 0.075 Uiso 1 1 calc R U
H23H H 0.5460 0.5974 0.4763 0.075 Uiso 1 1 calc R U
H23I H 0.5667 0.5119 0.4634 0.075 Uiso 1 1 calc R U
C237 C 0.7944(3) 0.5808(3) 0.62101(15) 0.0364(9) Uani 1 1 d . .
H237 H 0.8463 0.5945 0.6015 0.044 Uiso 1 1 calc R U
C238 C 0.8185(4) 0.5293(3) 0.66493(18) 0.0541(13) Uani 1 1 d . .
H23J H 0.8516 0.5594 0.6805 0.081 Uiso 1 1 calc R U
H23K H 0.8500 0.4828 0.6572 0.081 Uiso 1 1 calc R U
H23L H 0.7692 0.5134 0.6847 0.081 Uiso 1 1 calc R U
C239 C 0.7533(4) 0.6582(3) 0.6327(2) 0.0547(13) Uani 1 1 d . .
H23M H 0.7883 0.6824 0.6502 0.082 Uiso 1 1 calc R U
H23N H 0.7007 0.6476 0.6505 0.082 Uiso 1 1 calc R U
H23O H 0.7450 0.6937 0.6048 0.082 Uiso 1 1 calc R U
C240 C 0.9905(2) 0.6810(2) 0.48810(14) 0.0267(7) Uani 1 1 d . .
C241 C 1.0208(2) 0.6458(3) 0.44928(16) 0.0352(9) Uani 1 1 d . .
C242 C 1.1066(3) 0.6342(3) 0.43961(19) 0.0481(12) Uani 1 1 d . .
H242 H 1.1275 0.6103 0.4142 0.058 Uiso 1 1 calc R U
C243 C 1.1609(3) 0.6575(4) 0.4670(2) 0.0538(14) Uani 1 1 d . .
H243 H 1.2179 0.6490 0.4602 0.065 Uiso 1 1 calc R U
C244 C 1.1308(3) 0.6935(3) 0.50459(19) 0.0443(11) Uani 1 1 d . .
H244 H 1.1680 0.7095 0.5227 0.053 Uiso 1 1 calc R U
C245 C 1.0456(2) 0.7063(2) 0.51592(15) 0.0304(8) Uani 1 1 d . .
C246 C 0.9648(3) 0.6189(3) 0.41714(17) 0.0401(10) Uani 1 1 d . .
H246 H 0.9078 0.6377 0.4260 0.048 Uiso 1 1 calc R U
C247 C 0.9658(3) 0.5275(3) 0.4227(2) 0.0517(13) Uani 1 1 d . .
H24A H 0.9301 0.5116 0.4023 0.077 Uiso 1 1 calc R U
H24B H 0.9465 0.5062 0.4539 0.077 Uiso 1 1 calc R U
H24C H 1.0215 0.5074 0.4153 0.077 Uiso 1 1 calc R U
C248 C 0.9884(4) 0.6538(4) 0.36640(19) 0.0541(13) Uani 1 1 d . .
H24D H 0.9515 0.6352 0.3476 0.081 Uiso 1 1 calc R U
H24E H 1.0445 0.6370 0.3570 0.081 Uiso 1 1 calc R U
H24F H 0.9841 0.7110 0.3628 0.081 Uiso 1 1 calc R U
C249 C 1.0145(2) 0.7439(2) 0.55830(15) 0.0320(8) Uani 1 1 d . .
H249 H 0.9575 0.7645 0.5549 0.038 Uiso 1 1 calc R U
C250 C 1.0123(3) 0.6828(3) 0.60191(18) 0.0497(12) Uani 1 1 d . .
H25D H 0.9923 0.7082 0.6280 0.075 Uiso 1 1 calc R U
H25E H 1.0672 0.6602 0.6055 0.075 Uiso 1 1 calc R U
H25F H 0.9758 0.6412 0.5997 0.075 Uiso 1 1 calc R U
C251 C 1.0663(3) 0.8141(3) 0.5640(2) 0.0460(11) Uani 1 1 d . .
H25G H 1.0439 0.8356 0.5912 0.069 Uiso 1 1 calc R U
H25H H 1.0645 0.8548 0.5376 0.069 Uiso 1 1 calc R U
H25I H 1.1228 0.7957 0.5669 0.069 Uiso 1 1 calc R U
N1 N 0.85342(19) 0.42833(19) 0.17421(11) 0.0252(6) Uani 1 1 d . .
N2 N 0.72665(19) 0.37405(18) 0.19200(12) 0.0265(6) Uani 1 1 d . .
N3 N 0.66427(19) 0.61872(19) 0.18442(11) 0.0254(6) Uani 1 1 d . .
N4 N 0.57702(19) 0.5340(2) 0.16387(11) 0.0274(6) Uani 1 1 d . .
N101 N 1.16739(19) 1.09056(19) 0.14366(11) 0.0268(6) Uani 1 1 d . .
N102 N 1.04313(19) 1.03698(19) 0.17336(11) 0.0265(6) Uani 1 1 d . .
N103 N 1.32333(19) 0.94609(19) 0.16138(11) 0.0266(6) Uani 1 1 d . .
N104 N 1.23469(19) 0.85217(18) 0.15099(11) 0.0254(6) Uani 1 1 d . .
N301 N 0.62462(18) 0.79184(18) 0.49836(11) 0.0230(6) Uani 1 1 d . .
N302 N 0.71400(18) 0.87928(18) 0.51559(11) 0.0230(6) Uani 1 1 d . .
N303 N 0.77752(18) 0.63907(18) 0.52467(11) 0.0235(6) Uani 1 1 d . .
N444 N 0.90332(18) 0.69328(18) 0.49979(11) 0.0242(6) Uani 1 1 d . .
O1S O 0.83908(17) 0.60426(17) 0.11968(10) 0.0322(6) Uani 1 1 d . .
O1T O 1.06822(18) 0.86069(18) 0.22332(11) 0.0356(6) Uani 1 1 d . .
O1U O 0.88598(18) 0.86921(17) 0.44843(11) 0.0359(6) Uani 1 1 d . .
C1S C 0.8949(3) 0.5938(3) 0.07886(17) 0.0460(11) Uani 1 1 d . .
H1S1 H 0.8776 0.6284 0.0520 0.055 Uiso 1 1 calc R U
H1S2 H 0.8962 0.5389 0.0734 0.055 Uiso 1 1 calc R U
C1T C 1.0152(3) 0.8695(4) 0.2653(2) 0.0550(13) Uani 1 1 d . .
H1T1 H 1.0115 0.9248 0.2702 0.066 Uiso 1 1 calc R U
H1T2 H 1.0372 0.8371 0.2916 0.066 Uiso 1 1 calc R U
C1U C 0.9423(4) 0.8598(4) 0.4075(2) 0.0566(14) Uani 1 1 d . .
H1U1 H 0.9217 0.8910 0.3804 0.068 Uiso 1 1 calc R U
H1U2 H 0.9475 0.8042 0.4032 0.068 Uiso 1 1 calc R U
C2S C 0.9794(3) 0.6158(4) 0.0890(2) 0.0549(14) Uani 1 1 d . .
H2S1 H 1.0078 0.5707 0.1060 0.066 Uiso 1 1 calc R U
H2S2 H 1.0140 0.6353 0.0609 0.066 Uiso 1 1 calc R U
C2T C 0.9316(4) 0.8422(4) 0.2590(2) 0.0696(18) Uani 1 1 d . .
H2T1 H 0.9022 0.8198 0.2883 0.083 Uiso 1 1 calc R U
H2T2 H 0.8979 0.8857 0.2443 0.083 Uiso 1 1 calc R U
C2U C 1.0227(4) 0.8879(4) 0.4147(2) 0.0655(17) Uani 1 1 d . .
H2U1 H 1.0534 0.9093 0.3856 0.079 Uiso 1 1 calc R U
H2U2 H 1.0559 0.8452 0.4305 0.079 Uiso 1 1 calc R U
C3S C 0.9569(3) 0.6806(3) 0.1179(2) 0.0519(13) Uani 1 1 d . .
H3S1 H 0.9474 0.7315 0.0987 0.062 Uiso 1 1 calc R U
H3S2 H 1.0004 0.6857 0.1371 0.062 Uiso 1 1 calc R U
C3T C 0.9526(3) 0.7808(4) 0.2291(2) 0.0585(15) Uani 1 1 d . .
H3T1 H 0.9067 0.7747 0.2117 0.070 Uiso 1 1 calc R U
H3T2 H 0.9659 0.7298 0.2471 0.070 Uiso 1 1 calc R U
C3U C 0.9996(3) 0.9518(3) 0.4439(2) 0.0534(13) Uani 1 1 d . .
H3U1 H 0.9869 1.0023 0.4251 0.064 Uiso 1 1 calc R U
H3U2 H 1.0441 0.9589 0.4620 0.064 Uiso 1 1 calc R U
C4S C 0.8782(3) 0.6531(3) 0.14689(16) 0.0397(10) Uani 1 1 d . .
H4S1 H 0.8907 0.6219 0.1759 0.048 Uiso 1 1 calc R U
H4S2 H 0.8420 0.6983 0.1532 0.048 Uiso 1 1 calc R U
C4T C 1.0270(3) 0.8115(3) 0.19738(17) 0.0422(10) Uani 1 1 d . .
H4T1 H 1.0637 0.7677 0.1892 0.051 Uiso 1 1 calc R U
H4T2 H 1.0101 0.8430 0.1694 0.051 Uiso 1 1 calc R U
C4U C 0.9235(3) 0.9208(3) 0.47459(17) 0.0401(10) Uani 1 1 d . .
H4U1 H 0.9389 0.8910 0.5034 0.048 Uiso 1 1 calc R U
H4U2 H 0.8852 0.9645 0.4813 0.048 Uiso 1 1 calc R U

loop_
_atom_site_aniso_label
_atom_site_aniso_U_11
_atom_site_aniso_U_22
_atom_site_aniso_U_33
_atom_site_aniso_U_23
_atom_site_aniso_U_13
_atom_site_aniso_U_12
Nd1 0.01852(9) 0.02185(9) 0.02495(9) -0.00391(7) -0.00258(7) 0.00057(7)
P1 0.0991(14) 0.1178(17) 0.0432(8) -0.0261(9) -0.0146(8) 0.0152(12)
C1 0.055(3) 0.058(3) 0.045(3) -0.012(2) -0.015(2) 0.000(2)
O1 0.053(2) 0.070(2) 0.0281(15) -0.0147(15) -0.0045(14) -0.0069(17)
Nd2 0.01782(9) 0.02170(9) 0.02677(10) -0.00213(7) -0.00198(7) 0.00036(7)
P101 0.1058(16) 0.0801(13) 0.0821(13) -0.0347(11) -0.0132(11) 0.0049(11)
C101 0.046(3) 0.159(8) 0.045(3) -0.051(4) 0.002(2) -0.017(4)
O101 0.043(2) 0.099(3) 0.052(2) 0.008(2) -0.0119(17) -0.014(2)
Nd3 0.01632(9) 0.01725(9) 0.02519(9) -0.00250(6) -0.00111(6) -0.00049(6)
P201 0.1161(19) 0.0999(18) 0.116(2) -0.0584(16) -0.0066(16) 0.0030(15)
C201 0.054(4) 0.263(15) 0.042(4) -0.075(6) 0.010(3) -0.029(6)
O201 0.047(2) 0.117(4) 0.047(2) 0.001(2) -0.0022(19) -0.015(2)
C2 0.0216(17) 0.0233(17) 0.0283(17) -0.0022(14) -0.0008(13) 0.0034(13)
C3 0.0202(17) 0.0242(18) 0.041(2) 0.0049(15) 0.0004(15) 0.0021(14)
C4 0.029(2) 0.037(2) 0.048(3) 0.0042(19) 0.0096(18) 0.0106(17)
C5 0.032(3) 0.048(3) 0.084(4) 0.001(3) 0.019(3) 0.010(2)
C6 0.022(2) 0.046(3) 0.123(6) 0.001(3) 0.013(3) 0.004(2)
C7 0.020(2) 0.045(3) 0.117(5) -0.003(3) -0.021(3) -0.0037(19)
C8 0.024(2) 0.026(2) 0.066(3) 0.0018(19) -0.0108(19) -0.0038(15)
C9 0.051(3) 0.065(3) 0.037(2) -0.009(2) -0.001(2) 0.032(3)
C10 0.051(3) 0.063(3) 0.056(3) -0.018(3) -0.014(2) 0.017(3)
C11 0.138(7) 0.079(5) 0.040(3) 0.000(3) 0.018(4) 0.060(5)
C12 0.033(2) 0.036(2) 0.065(3) -0.006(2) -0.020(2) -0.0041(18)
C13 0.063(3) 0.052(3) 0.064(3) -0.006(3) -0.017(3) -0.011(3)
C14 0.057(3) 0.039(3) 0.089(4) -0.008(3) -0.036(3) -0.009(2)
C15 0.0174(16) 0.0213(17) 0.049(2) -0.0062(16) 0.0082(15) -0.0032(13)
C16 0.028(2) 0.033(2) 0.064(3) -0.020(2) 0.0037(19) -0.0033(17)
C17 0.028(2) 0.031(2) 0.093(4) -0.022(3) 0.003(2) -0.0071(18)
C18 0.032(2) 0.025(2) 0.093(4) -0.009(2) 0.016(2) -0.0069(17)
C19 0.035(2) 0.029(2) 0.069(3) 0.003(2) 0.017(2) 0.0023(18)
C20 0.029(2) 0.0265(19) 0.048(2) -0.0022(17) 0.0096(17) 0.0035(16)
C21 0.040(3) 0.049(3) 0.063(3) -0.016(2) -0.012(2) -0.010(2)
C22 0.051(4) 0.163(9) 0.074(5) -0.039(5) -0.006(3) 0.019(5)
C23 0.046(3) 0.067(4) 0.094(5) -0.034(3) -0.025(3) 0.000(3)
C24 0.034(2) 0.038(2) 0.042(2) 0.0052(18) 0.0043(18) 0.0017(18)
C25 0.067(4) 0.058(3) 0.046(3) 0.008(2) 0.007(3) 0.005(3)
C26 0.060(3) 0.041(3) 0.055(3) -0.010(2) -0.002(2) 0.002(2)
C27 0.0226(17) 0.0275(18) 0.0266(17) -0.0046(14) -0.0032(13) 0.0031(14)
C28 0.0185(16) 0.0282(18) 0.0312(18) -0.0111(15) 0.0000(13) 0.0014(13)
C29 0.0226(18) 0.032(2) 0.037(2) -0.0087(16) -0.0021(15) 0.0016(15)
C30 0.033(2) 0.026(2) 0.052(3) -0.0062(18) -0.0047(18) 0.0005(16)
C31 0.031(2) 0.029(2) 0.066(3) -0.020(2) -0.012(2) 0.0005(16)
C32 0.034(2) 0.038(2) 0.045(2) -0.0187(19) -0.0120(18) -0.0006(17)
C33 0.0272(18) 0.0286(19) 0.034(2) -0.0095(15) -0.0041(15) 0.0002(15)
C34 0.037(2) 0.033(2) 0.036(2) -0.0023(16) -0.0046(17) 0.0000(17)
C35 0.155(9) 0.227(13) 0.109(7) -0.109(8) -0.092(7) 0.156(10)
C36 0.053(4) 0.258(14) 0.041(3) -0.023(5) 0.001(3) 0.002(6)
C37 0.051(3) 0.033(2) 0.034(2) -0.0095(17) -0.0138(19) 0.0006(18)
C38 0.059(4) 0.068(4) 0.070(4) 0.015(3) 0.001(3) -0.008(3)
C39 0.058(3) 0.058(3) 0.063(3) 0.004(3) -0.026(3) -0.001(3)
C40 0.0209(18) 0.034(2) 0.047(2) -0.0152(18) -0.0077(16) 0.0002(15)
C41 0.035(2) 0.057(3) 0.056(3) -0.015(2) -0.017(2) 0.000(2)
C42 0.041(3) 0.059(3) 0.090(4) -0.023(3) -0.036(3) 0.003(2)
C43 0.031(3) 0.043(3) 0.137(6) -0.025(3) -0.033(3) -0.001(2)
C44 0.030(2) 0.034(2) 0.112(5) -0.009(3) -0.008(3) -0.0034(19)
C45 0.0166(18) 0.029(2) 0.072(3) -0.011(2) 0.0002(18) -0.0003(15)
C46 0.054(3) 0.094(5) 0.047(3) -0.001(3) -0.027(3) -0.010(3)
C47 0.112(7) 0.092(7) 0.139(9) 0.050(6) -0.014(7) 0.003(6)
C48 0.100(7) 0.209(13) 0.071(5) -0.042(7) -0.006(5) -0.018(7)
C49 0.026(2) 0.038(2) 0.059(3) 0.001(2) 0.0098(19) -0.0022(17)
C50 0.072(4) 0.038(3) 0.061(3) -0.002(2) 0.003(3) -0.007(3)
C51 0.050(3) 0.032(2) 0.074(4) 0.004(2) 0.018(3) 0.002(2)
C102 0.0198(16) 0.0252(17) 0.0263(17) -0.0023(13) -0.0028(13) 0.0041(13)
C103 0.0252(18) 0.0224(18) 0.039(2) -0.0001(15) 0.0048(15) 0.0008(14)
C104 0.0254(19) 0.029(2) 0.047(2) -0.0065(17) 0.0071(17) -0.0017(15)
C105 0.040(2) 0.030(2) 0.066(3) -0.011(2) 0.013(2) -0.0086(18)
C106 0.053(3) 0.030(2) 0.060(3) -0.002(2) 0.023(2) -0.008(2)
C107 0.059(3) 0.033(2) 0.042(2) 0.0057(19) 0.018(2) 0.004(2)
C108 0.039(2) 0.029(2) 0.038(2) 0.0006(17) 0.0079(18) 0.0069(17)
C109 0.032(2) 0.035(2) 0.053(3) -0.0039(19) -0.0059(19) -0.0061(17)
C110 0.041(3) 0.046(3) 0.084(4) -0.021(3) -0.017(3) -0.004(2)
C111 0.039(3) 0.103(5) 0.044(3) -0.010(3) -0.006(2) 0.008(3)
C112 0.043(2) 0.046(3) 0.035(2) 0.0022(19) -0.0005(18) 0.006(2)
C113 0.063(3) 0.042(3) 0.072(4) -0.015(3) -0.029(3) 0.008(2)
C114 0.067(3) 0.059(3) 0.036(2) -0.003(2) -0.002(2) 0.021(3)
C115 0.0198(17) 0.0269(18) 0.0354(19) -0.0073(15) -0.0051(14) 0.0044(14)
C116 0.0219(18) 0.039(2) 0.042(2) -0.0125(18) -0.0054(16) 0.0029(16)
C117 0.029(2) 0.065(3) 0.064(3) -0.031(3) 0.002(2) 0.010(2)
C118 0.018(2) 0.074(4) 0.081(4) -0.035(3) -0.007(2) 0.011(2)
C119 0.0180(19) 0.054(3) 0.065(3) -0.024(2) -0.0138(19) 0.0047(18)
C120 0.0239(18) 0.031(2) 0.039(2) -0.0070(16) -0.0080(16) 0.0023(15)
C121 0.030(2) 0.049(3) 0.041(2) -0.022(2) -0.0049(17) 0.0052(18)
C122 0.044(3) 0.048(3) 0.063(3) -0.023(2) -0.008(2) -0.001(2)
C123 0.053(3) 0.064(3) 0.048(3) -0.020(3) -0.009(2) 0.005(3)
C124 0.0244(19) 0.044(2) 0.044(2) -0.0133(19) -0.0097(17) -0.0016(17)
C125 0.061(3) 0.063(3) 0.043(3) -0.003(2) -0.016(2) -0.011(3)
C126 0.041(3) 0.049(3) 0.064(3) -0.024(2) -0.011(2) -0.005(2)
C127 0.0214(17) 0.0282(18) 0.0292(18) -0.0067(14) -0.0050(14) 0.0028(14)
C128 0.0181(17) 0.0280(18) 0.040(2) -0.0103(16) -0.0053(15) 0.0034(14)
C129 0.028(2) 0.040(2) 0.043(2) -0.0151(18) -0.0094(17) 0.0038(17)
C130 0.032(2) 0.048(3) 0.061(3) -0.024(2) -0.016(2) 0.0048(19)
C131 0.022(2) 0.041(2) 0.084(4) -0.020(2) -0.004(2) -0.0048(17)
C132 0.025(2) 0.039(2) 0.064(3) -0.008(2) 0.004(2) -0.0017(17)
C133 0.0218(18) 0.031(2) 0.045(2) -0.0049(17) 0.0051(16) 0.0011(15)
C134 0.034(2) 0.065(3) 0.038(2) -0.009(2) -0.0104(18) 0.000(2)
C135 0.080(5) 0.067(4) 0.073(4) 0.012(3) 0.001(4) 0.008(4)
C136 0.128(7) 0.090(5) 0.046(3) -0.026(3) 0.005(4) -0.018(5)
C137 0.029(2) 0.045(2) 0.034(2) 0.0015(18) 0.0074(16) 0.0032(17)
C138 0.052(3) 0.048(3) 0.039(2) -0.006(2) 0.002(2) -0.004(2)
C139 0.052(3) 0.047(3) 0.047(3) 0.004(2) 0.010(2) 0.006(2)
C140 0.0201(17) 0.0249(18) 0.038(2) -0.0095(15) -0.0012(14) 0.0023(13)
C141 0.030(2) 0.0245(19) 0.042(2) -0.0066(16) -0.0056(16) 0.0037(15)
C142 0.046(3) 0.023(2) 0.058(3) -0.0078(19) -0.014(2) 0.0064(18)
C143 0.044(3) 0.033(2) 0.064(3) -0.022(2) -0.012(2) 0.0015(19)
C144 0.042(2) 0.041(2) 0.047(3) -0.019(2) -0.009(2) 0.0012(19)
C145 0.0281(19) 0.034(2) 0.039(2) -0.0106(17) -0.0056(16) 0.0034(16)
C146 0.054(3) 0.029(2) 0.039(2) -0.0004(17) -0.014(2) -0.0019(19)
C147 0.092(5) 0.068(4) 0.041(3) 0.011(3) -0.018(3) -0.028(3)
C148 0.071(5) 0.125(7) 0.095(6) -0.042(5) -0.054(4) 0.030(5)
C149 0.044(2) 0.043(2) 0.031(2) -0.0061(18) -0.0079(18) -0.0030(19)
C150 0.046(3) 0.060(3) 0.061(3) 0.011(3) -0.009(2) 0.010(2)
C151 0.063(4) 0.079(4) 0.043(3) -0.008(3) 0.005(3) -0.004(3)
C202 0.0213(17) 0.0237(17) 0.0268(17) -0.0030(13) -0.0032(13) 0.0020(13)
C203 0.0182(16) 0.0241(17) 0.043(2) -0.0130(15) -0.0096(15) 0.0031(13)
C204 0.033(2) 0.039(2) 0.048(2) -0.0166(19) -0.0155(18) 0.0040(17)
C205 0.031(2) 0.053(3) 0.075(4) -0.033(3) -0.030(2) 0.012(2)
C206 0.021(2) 0.045(3) 0.097(4) -0.030(3) -0.010(2) -0.0031(19)
C207 0.024(2) 0.036(2) 0.075(3) -0.016(2) 0.002(2) -0.0039(17)
C208 0.0172(17) 0.0272(19) 0.054(2) -0.0117(17) -0.0003(16) -0.0013(14)
C209 0.047(3) 0.069(4) 0.041(3) -0.009(2) -0.020(2) 0.003(2)
C210 0.088(5) 0.066(4) 0.083(5) 0.011(4) -0.017(4) 0.000(4)
C211 0.142(8) 0.096(6) 0.047(4) -0.022(4) -0.011(4) -0.013(5)
C212 0.0252(19) 0.038(2) 0.044(2) 0.0007(18) 0.0084(17) -0.0023(16)
C213 0.064(3) 0.044(3) 0.042(3) -0.004(2) -0.004(2) -0.003(2)
C214 0.045(3) 0.036(2) 0.059(3) 0.006(2) 0.015(2) 0.001(2)
C215 0.0175(16) 0.0219(17) 0.039(2) -0.0099(15) -0.0011(14) 0.0008(13)
C216 0.0216(17) 0.0255(19) 0.044(2) -0.0084(16) -0.0021(15) 0.0014(14)
C217 0.035(2) 0.0208(19) 0.060(3) -0.0090(18) -0.006(2) 0.0007(16)
C218 0.041(2) 0.027(2) 0.068(3) -0.025(2) -0.010(2) 0.0002(17)
C219 0.037(2) 0.037(2) 0.049(3) -0.0204(19) -0.0093(19) 0.0000(18)
C220 0.0285(19) 0.029(2) 0.041(2) -0.0146(17) -0.0032(16) 0.0017(15)
C221 0.043(2) 0.0225(18) 0.044(2) -0.0034(16) -0.0117(19) -0.0021(16)
C222 0.060(4) 0.083(5) 0.099(5) -0.033(4) -0.044(4) 0.024(3)
C223 0.076(4) 0.058(3) 0.049(3) 0.011(3) -0.010(3) -0.020(3)
C224 0.054(3) 0.035(2) 0.033(2) -0.0112(17) -0.0116(19) -0.0043(19)
C225 0.053(3) 0.088(5) 0.054(3) 0.002(3) -0.002(3) -0.009(3)
C226 0.047(3) 0.056(3) 0.067(4) 0.000(3) -0.013(3) 0.011(2)
C227 0.0162(15) 0.0223(16) 0.0262(16) -0.0034(13) -0.0022(12) 0.0023(12)
C228 0.0194(16) 0.0212(17) 0.036(2) 0.0011(14) 0.0029(14) 0.0004(13)
C229 0.0236(18) 0.0277(19) 0.046(2) -0.0042(17) 0.0009(16) -0.0042(15)
C230 0.031(2) 0.029(2) 0.057(3) -0.0069(19) 0.0045(19) -0.0094(17)
C231 0.034(2) 0.026(2) 0.063(3) 0.0017(19) 0.013(2) -0.0060(17)
C232 0.037(2) 0.029(2) 0.042(2) 0.0086(17) 0.0094(18) 0.0015(17)
C233 0.0220(17) 0.0256(18) 0.038(2) 0.0032(15) 0.0015(15) 0.0038(14)
C234 0.037(2) 0.041(2) 0.047(3) -0.004(2) -0.0086(19) -0.0159(19)
C235 0.043(3) 0.137(7) 0.044(3) -0.017(4) 0.001(2) 0.006(4)
C236 0.042(3) 0.049(3) 0.063(3) -0.015(2) -0.017(2) -0.004(2)
C237 0.031(2) 0.041(2) 0.035(2) 0.0025(18) -0.0044(16) 0.0010(17)
C238 0.066(3) 0.049(3) 0.044(3) 0.007(2) -0.014(2) 0.008(3)
C239 0.066(3) 0.043(3) 0.060(3) -0.011(2) -0.024(3) 0.004(2)
C240 0.0135(16) 0.0252(17) 0.041(2) -0.0054(15) -0.0020(14) 0.0017(13)
C241 0.0222(19) 0.042(2) 0.044(2) -0.0131(18) -0.0037(16) 0.0009(16)
C242 0.022(2) 0.068(3) 0.058(3) -0.030(3) -0.0009(19) 0.010(2)
C243 0.017(2) 0.078(4) 0.071(3) -0.032(3) -0.003(2) 0.005(2)
C244 0.0187(19) 0.056(3) 0.064(3) -0.024(2) -0.0103(19) 0.0002(18)
C245 0.0193(17) 0.0280(19) 0.045(2) -0.0079(16) -0.0062(15) -0.0009(14)
C246 0.0245(19) 0.052(3) 0.048(2) -0.021(2) -0.0048(17) 0.0073(18)
C247 0.039(3) 0.054(3) 0.068(3) -0.029(3) -0.005(2) -0.002(2)
C248 0.053(3) 0.066(4) 0.049(3) -0.024(3) -0.012(2) 0.012(3)
C249 0.0207(18) 0.032(2) 0.046(2) -0.0115(17) -0.0087(16) -0.0012(15)
C250 0.055(3) 0.048(3) 0.047(3) -0.006(2) -0.008(2) -0.011(2)
C251 0.039(2) 0.038(2) 0.066(3) -0.017(2) -0.010(2) -0.0083(19)
N1 0.0217(15) 0.0244(15) 0.0288(15) -0.0033(12) -0.0011(12) -0.0006(12)
N2 0.0197(14) 0.0212(14) 0.0374(17) -0.0029(12) -0.0001(12) -0.0001(11)
N3 0.0246(15) 0.0261(15) 0.0277(15) -0.0091(12) -0.0054(12) 0.0004(12)
N4 0.0231(15) 0.0292(16) 0.0314(16) -0.0081(13) -0.0048(12) -0.0002(12)
N101 0.0226(15) 0.0257(15) 0.0301(16) 0.0002(12) -0.0011(12) -0.0001(12)
N102 0.0203(15) 0.0251(15) 0.0345(16) -0.0048(13) -0.0053(12) 0.0011(12)
N103 0.0197(14) 0.0277(16) 0.0329(16) -0.0065(13) -0.0033(12) 0.0008(12)
N104 0.0211(15) 0.0224(15) 0.0327(16) -0.0051(12) -0.0015(12) -0.0011(11)
N301 0.0191(14) 0.0218(14) 0.0290(15) -0.0044(11) -0.0051(11) -0.0005(11)
N302 0.0171(14) 0.0219(14) 0.0312(15) -0.0069(12) -0.0032(11) -0.0006(11)
N303 0.0167(14) 0.0222(14) 0.0303(15) 0.0008(12) -0.0033(11) -0.0001(11)
N444 0.0160(14) 0.0234(15) 0.0331(16) -0.0056(12) -0.0011(11) -0.0008(11)
O1S 0.0308(14) 0.0309(14) 0.0341(14) -0.0051(11) 0.0046(11) -0.0094(11)
O1T 0.0322(15) 0.0315(15) 0.0415(16) -0.0044(12) 0.0047(12) -0.0085(12)
O1U 0.0328(15) 0.0309(15) 0.0424(16) -0.0051(12) 0.0077(12) -0.0114(12)
C1S 0.042(3) 0.053(3) 0.045(3) -0.022(2) 0.009(2) -0.015(2)
C1T 0.049(3) 0.062(3) 0.056(3) -0.024(3) 0.011(2) -0.012(2)
C1U 0.053(3) 0.059(3) 0.059(3) -0.026(3) 0.019(3) -0.018(3)
C2S 0.038(3) 0.068(4) 0.060(3) -0.024(3) 0.015(2) -0.015(2)
C2T 0.048(3) 0.086(5) 0.076(4) -0.029(4) 0.019(3) -0.024(3)
C2U 0.046(3) 0.075(4) 0.076(4) -0.026(3) 0.020(3) -0.022(3)
C3S 0.043(3) 0.057(3) 0.060(3) -0.021(3) 0.008(2) -0.019(2)
C3T 0.042(3) 0.064(4) 0.071(4) -0.023(3) 0.013(3) -0.021(2)
C3U 0.036(2) 0.049(3) 0.077(4) -0.022(3) 0.013(2) -0.019(2)
C4S 0.035(2) 0.045(2) 0.041(2) -0.0135(19) 0.0008(18) -0.0088(19)
C4T 0.036(2) 0.047(3) 0.045(2) -0.011(2) -0.0007(19) -0.0108(19)
C4U 0.028(2) 0.046(3) 0.047(2) -0.010(2) -0.0003(18) -0.0072(18)

loop_
_atom_type_symbol
_atom_type_description
_atom_type_scat_dispersion_real
_atom_type_scat_dispersion_imag
_atom_type_scat_source
C C 0.0181 0.0091 'International Tables Vol C Tables 4.2.6.8 and 6.1.1.4'
H H 0.0000 0.0000 'International Tables Vol C Tables 4.2.6.8 and 6.1.1.4'
N N 0.0311 0.0180 'International Tables Vol C Tables 4.2.6.8 and 6.1.1.4'
Nd Nd -3.1807 10.9079 'International Tables Vol C Tables 4.2.6.8 and 6.1.1.4'
O O 0.0492 0.0322 'International Tables Vol C Tables 4.2.6.8 and 6.1.1.4'
P P 0.2955 0.4335 'International Tables Vol C Tables 4.2.6.8 and 6.1.1.4'

loop_
_geom_angle_atom_site_label_1
_geom_angle_atom_site_label_2
_geom_angle_atom_site_label_3
_geom_angle
O1 Nd1 N2 108.19(13)
O1 Nd1 N3 125.40(13)
N2 Nd1 N3 118.93(11)
O1 Nd1 O1S 83.38(12)
N2 Nd1 O1S 134.18(10)
N3 Nd1 O1S 82.92(10)
O1 Nd1 N4 97.81(12)
N2 Nd1 N4 94.14(11)
N3 Nd1 N4 54.93(10)
O1S Nd1 N4 128.97(10)
O1 Nd1 N1 105.00(12)
N2 Nd1 N1 54.84(10)
N3 Nd1 N1 123.70(10)
O1S Nd1 N1 79.38(10)
N4 Nd1 N1 145.84(11)
O1 C1 P1 177.3(5)
C1 O1 Nd1 166.5(4)
O101 Nd2 N104 122.95(14)
O101 Nd2 N101 113.45(15)
N104 Nd2 N101 115.56(11)
O101 Nd2 O1T 83.83(13)
N104 Nd2 O1T 83.34(10)
N101 Nd2 O1T 133.24(10)
O101 Nd2 N103 99.15(12)
N104 Nd2 N103 55.45(10)
N101 Nd2 N103 88.89(11)
O1T Nd2 N103 132.82(10)
O101 Nd2 N102 106.34(13)
N104 Nd2 N102 124.90(11)
N101 Nd2 N102 55.09(10)
O1T Nd2 N102 78.70(10)
N103 Nd2 N102 141.80(11)
O101 C101 P101 178.9(6)
C101 O101 Nd2 122.7(4)
O201 Nd3 N302 125.13(16)
O201 Nd3 N303 111.18(16)
N302 Nd3 N303 115.59(11)
O201 Nd3 O1U 85.53(14)
N302 Nd3 O1U 83.00(10)
N303 Nd3 O1U 133.06(10)
O201 Nd3 N444 105.97(14)
N302 Nd3 N444 123.66(10)
N303 Nd3 N444 54.91(10)
O1U Nd3 N444 78.60(10)
O201 Nd3 N301 97.34(13)
N302 Nd3 N301 55.51(10)
N303 Nd3 N301 91.47(10)
O1U Nd3 N301 130.98(10)
N444 Nd3 N301 144.11(10)
O201 Nd3 C202 111.55(14)
N302 Nd3 C202 27.88(10)
N303 Nd3 C202 106.88(10)
O1U Nd3 C202 106.55(10)
N444 Nd3 C202 142.38(10)
N301 Nd3 C202 27.78(10)
O201 Nd3 C227 107.08(16)
N302 Nd3 C227 127.66(10)
N303 Nd3 C227 27.77(10)
O1U Nd3 C227 106.26(10)
N444 Nd3 C227 27.67(10)
N301 Nd3 C227 119.12(10)
C202 Nd3 C227 130.44(10)
O201 C201 P201 178.3(7)
C201 O201 Nd3 117.6(5)
N1 C2 N2 118.1(3)
N1 C2 H2 120.9
N2 C2 H2 120.9
C8 C3 C4 120.5(4)
C8 C3 N1 118.7(4)
C4 C3 N1 120.7(4)
C5 C4 C3 118.6(5)
C5 C4 C9 118.2(5)
C3 C4 C9 123.2(4)
C6 C5 C4 121.6(6)
C6 C5 H5 119.2
C4 C5 H5 119.2
C7 C6 C5 119.2(5)
C7 C6 H6 120.4
C5 C6 H6 120.4
C6 C7 C8 121.5(6)
C6 C7 H7 119.2
C8 C7 H7 119.2
C3 C8 C7 118.5(5)
C3 C8 C12 122.2(4)
C7 C8 C12 119.2(5)
C4 C9 C10 111.2(4)
C4 C9 C11 110.4(6)
C10 C9 C11 110.4(5)
C4 C9 H9 108.2
C10 C9 H9 108.2
C11 C9 H9 108.2
C9 C10 H10A 109.5
C9 C10 H10B 109.5
H10A C10 H10B 109.5
C9 C10 H10C 109.5
H10A C10 H10C 109.5
H10B C10 H10C 109.5
C9 C11 H11A 109.5
C9 C11 H11B 109.5
H11A C11 H11B 109.5
C9 C11 H11C 109.5
H11A C11 H11C 109.5
H11B C11 H11C 109.5
C8 C12 C13 111.2(4)
C8 C12 C14 112.9(5)
C13 C12 C14 109.7(4)
C8 C12 H12 107.6
C13 C12 H12 107.6
C14 C12 H12 107.6
C12 C13 H13A 109.5
C12 C13 H13B 109.5
H13A C13 H13B 109.5
C12 C13 H13C 109.5
H13A C13 H13C 109.5
H13B C13 H13C 109.5
C12 C14 H14A 109.5
C12 C14 H14B 109.5
H14A C14 H14B 109.5
C12 C14 H14C 109.5
H14A C14 H14C 109.5
H14B C14 H14C 109.5
C16 C15 C20 121.0(4)
C16 C15 N2 119.1(4)
C20 C15 N2 119.9(4)
C17 C16 C15 117.8(5)
C17 C16 C21 120.9(5)
C15 C16 C21 121.3(4)
C18 C17 C16 121.8(5)
C18 C17 H17 119.1
C16 C17 H17 119.1
C19 C18 C17 119.9(4)
C19 C18 H18 120.1
C17 C18 H18 120.1
C18 C19 C20 120.8(5)
C18 C19 H19 119.6
C20 C19 H19 119.6
C19 C20 C15 118.7(5)
C19 C20 C24 121.3(5)
C15 C20 C24 119.9(4)
C16 C21 C22 111.4(5)
C16 C21 C23 115.1(5)
C22 C21 C23 109.6(5)
C16 C21 H21 106.8
C22 C21 H21 106.8
C23 C21 H21 106.8
C21 C22 H22A 109.5
C21 C22 H22B 109.5
H22A C22 H22B 109.5
C21 C22 H22C 109.5
H22A C22 H22C 109.5
H22B C22 H22C 109.5
C21 C23 H23A 109.5
C21 C23 H23B 109.5
H23A C23 H23B 109.5
C21 C23 H23C 109.5
H23A C23 H23C 109.5
H23B C23 H23C 109.5
C26 C24 C20 111.1(4)
C26 C24 C25 109.4(4)
C20 C24 C25 114.6(4)
C26 C24 H24 107.1
C20 C24 H24 107.1
C25 C24 H24 107.1
C24 C25 H25A 109.5
C24 C25 H25B 109.5
H25A C25 H25B 109.5
C24 C25 H25C 109.5
H25A C25 H25C 109.5
H25B C25 H25C 109.5
C24 C26 H26A 109.5
C24 C26 H26B 109.5
H26A C26 H26B 109.5
C24 C26 H26C 109.5
H26A C26 H26C 109.5
H26B C26 H26C 109.5
N4 C27 N3 118.8(3)
N4 C27 H27 120.6
N3 C27 H27 120.6
C29 C28 C33 120.7(4)
C29 C28 N3 121.0(3)
C33 C28 N3 118.2(3)
C30 C29 C28 118.0(4)
C30 C29 C34 119.5(4)
C28 C29 C34 122.5(4)
C31 C30 C29 121.6(4)
C31 C30 H30 119.2
C29 C30 H30 119.2
C30 C31 C32 119.9(4)
C30 C31 H31 120.1
C32 C31 H31 120.1
C31 C32 C33 120.9(4)
C31 C32 H32 119.6
C33 C32 H32 119.6
C32 C33 C28 118.9(4)
C32 C33 C37 119.8(4)
C28 C33 C37 121.2(4)
C36 C34 C35 109.0(7)
C36 C34 C29 112.8(4)
C35 C34 C29 114.0(4)
C36 C34 H34 106.9
C35 C34 H34 106.9
C29 C34 H34 106.9
C34 C35 H35A 109.5
C34 C35 H35B 109.5
H35A C35 H35B 109.5
C34 C35 H35C 109.5
H35A C35 H35C 109.5
H35B C35 H35C 109.5
C34 C36 H36A 109.5
C34 C36 H36B 109.5
H36A C36 H36B 109.5
C34 C36 H36C 109.5
H36A C36 H36C 109.5
H36B C36 H36C 109.5
C38 C37 C39 111.0(5)
C38 C37 C33 110.3(4)
C39 C37 C33 113.6(4)
C38 C37 H37 107.2
C39 C37 H37 107.2
C33 C37 H37 107.2
C37 C38 H38A 109.5
C37 C38 H38B 109.5
H38A C38 H38B 109.5
C37 C38 H38C 109.5
H38A C38 H38C 109.5
H38B C38 H38C 109.5
C37 C39 H39A 109.5
C37 C39 H39B 109.5
H39A C39 H39B 109.5
C37 C39 H39C 109.5
H39A C39 H39C 109.5
H39B C39 H39C 109.5
C45 C40 C41 121.3(4)
C45 C40 N4 118.6(4)
C41 C40 N4 120.0(4)
C42 C41 C40 118.6(5)
C42 C41 C46 118.0(5)
C40 C41 C46 123.4(4)
C43 C42 C41 120.5(6)
C43 C42 H42 119.8
C41 C42 H42 119.8
C44 C43 C42 120.5(5)
C44 C43 H43 119.8
C42 C43 H43 119.8
C43 C44 C45 121.6(6)
C43 C44 H44 119.2
C45 C44 H44 119.2
C44 C45 C40 117.5(5)
C44 C45 C49 121.9(5)
C40 C45 C49 120.6(4)
C47 C46 C41 112.1(6)
C47 C46 C48 109.1(7)
C41 C46 C48 112.9(7)
C47 C46 H46 107.5
C41 C46 H46 107.5
C48 C46 H46 107.5
C46 C47 H47A 109.5
C46 C47 H47B 109.5
H47A C47 H47B 109.5
C46 C47 H47C 109.5
H47A C47 H47C 109.5
H47B C47 H47C 109.5
C46 C48 H48A 109.5
C46 C48 H48B 109.5
H48A C48 H48B 109.5
C46 C48 H48C 109.5
H48A C48 H48C 109.5
H48B C48 H48C 109.5
C45 C49 C51 114.5(5)
C45 C49 C50 110.5(4)
C51 C49 C50 109.8(4)
C45 C49 H49 107.2
C51 C49 H49 107.2
C50 C49 H49 107.2
C49 C50 H50A 109.5
C49 C50 H50B 109.5
H50A C50 H50B 109.5
C49 C50 H50C 109.5
H50A C50 H50C 109.5
H50B C50 H50C 109.5
C49 C51 H51A 109.5
C49 C51 H51B 109.5
H51A C51 H51B 109.5
C49 C51 H51C 109.5
H51A C51 H51C 109.5
H51B C51 H51C 109.5
N102 C102 N101 118.4(3)
N102 C102 H102 120.8
N101 C102 H102 120.8
C104 C103 C108 121.6(4)
C104 C103 N101 119.1(4)
C108 C103 N101 119.3(4)
C105 C104 C103 118.0(4)
C105 C104 C109 121.4(4)
C103 C104 C109 120.6(4)
C106 C105 C104 121.4(5)
C106 C105 H105 119.3
C104 C105 H105 119.3
C107 C106 C105 120.2(4)
C107 C106 H106 119.9
C105 C106 H106 119.9
C106 C107 C108 121.0(5)
C106 C107 H107 119.5
C108 C107 H107 119.5
C107 C108 C103 117.8(5)
C107 C108 C112 120.8(4)
C103 C108 C112 121.4(4)
C104 C109 C110 114.0(4)
C104 C109 C111 110.2(4)
C110 C109 C111 110.9(4)
C104 C109 H109 107.2
C110 C109 H109 107.2
C111 C109 H109 107.2
C109 C110 H11D 109.5
C109 C110 H11E 109.5
H11D C110 H11E 109.5
C109 C110 H11F 109.5
H11D C110 H11F 109.5
H11E C110 H11F 109.5
C109 C111 H11G 109.5
C109 C111 H11H 109.5
H11G C111 H11H 109.5
C109 C111 H11I 109.5
H11G C111 H11I 109.5
H11H C111 H11I 109.5
C114 C112 C108 115.6(5)
C114 C112 C113 109.4(4)
C108 C112 C113 110.8(4)
C114 C112 H112 106.8
C108 C112 H112 106.8
C113 C112 H112 106.8
C112 C113 H11J 109.5
C112 C113 H11K 109.5
H11J C113 H11K 109.5
C112 C113 H11L 109.5
H11J C113 H11L 109.5
H11K C113 H11L 109.5
C112 C114 H11M 109.5
C112 C114 H11N 109.5
H11M C114 H11N 109.5
C112 C114 H11O 109.5
H11M C114 H11O 109.5
H11N C114 H11O 109.5
C116 C115 C120 120.5(4)
C116 C115 N102 121.1(3)
C120 C115 N102 118.4(3)
C117 C116 C115 118.4(4)
C117 C116 C121 118.6(4)
C115 C116 C121 123.0(4)
C118 C117 C116 121.6(5)
C118 C117 H117 119.2
C116 C117 H117 119.2
C117 C118 C119 119.8(4)
C117 C118 H118 120.1
C119 C118 H118 120.1
C118 C119 C120 120.9(4)
C118 C119 H119 119.5
C120 C119 H119 119.5
C119 C120 C115 118.8(4)
C119 C120 C124 119.6(4)
C115 C120 C124 121.6(4)
C116 C121 C122 110.7(4)
C116 C121 C123 112.6(4)
C122 C121 C123 109.6(4)
C116 C121 H121 107.9
C122 C121 H121 107.9
C123 C121 H121 107.9
C121 C122 H12A 109.5
C121 C122 H12B 109.5
H12A C122 H12B 109.5
C121 C122 H12C 109.5
H12A C122 H12C 109.5
H12B C122 H12C 109.5
C121 C123 H12D 109.5
C121 C123 H12E 109.5
H12D C123 H12E 109.5
C121 C123 H12F 109.5
H12D C123 H12F 109.5
H12E C123 H12F 109.5
C120 C124 C125 110.7(4)
C120 C124 C126 113.0(4)
C125 C124 C126 109.4(4)
C120 C124 H124 107.8
C125 C124 H124 107.8
C126 C124 H124 107.8
C124 C125 H12G 109.5
C124 C125 H12H 109.5
H12G C125 H12H 109.5
C124 C125 H12I 109.5
H12G C125 H12I 109.5
H12H C125 H12I 109.5
C124 C126 H12J 109.5
C124 C126 H12K 109.5
H12J C126 H12K 109.5
C124 C126 H12L 109.5
H12J C126 H12L 109.5
H12K C126 H12L 109.5
N103 C127 N104 118.5(3)
N103 C127 H127 120.7
N104 C127 H127 120.7
C133 C128 C129 120.6(4)
C133 C128 N103 119.6(4)
C129 C128 N103 119.8(4)
C130 C129 C128 118.2(4)
C130 C129 C134 118.6(4)
C128 C129 C134 123.2(4)
C131 C130 C129 120.9(4)
C131 C130 H130 119.5
C129 C130 H130 119.5
C132 C131 C130 120.3(4)
C132 C131 H131 119.8
C130 C131 H131 119.8
C131 C132 C133 121.2(5)
C131 C132 H132 119.4
C133 C132 H132 119.4
C132 C133 C128 118.9(4)
C132 C133 C137 120.8(4)
C128 C133 C137 120.3(4)
C129 C134 C135 111.7(4)
C129 C134 C136 111.0(5)
C135 C134 C136 111.4(6)
C129 C134 H134 107.5
C135 C134 H134 107.5
C136 C134 H134 107.5
C134 C135 H13D 109.5
C134 C135 H13E 109.5
H13D C135 H13E 109.5
C134 C135 H13F 109.5
H13D C135 H13F 109.5
H13E C135 H13F 109.5
C134 C136 H13G 109.5
C134 C136 H13H 109.5
H13G C136 H13H 109.5
C134 C136 H13I 109.5
H13G C136 H13I 109.5
H13H C136 H13I 109.5
C133 C137 C138 111.4(4)
C133 C137 C139 112.9(4)
C138 C137 C139 109.5(4)
C133 C137 H137 107.6
C138 C137 H137 107.6
C139 C137 H137 107.6
C137 C138 H13J 109.5
C137 C138 H13K 109.5
H13J C138 H13K 109.5
C137 C138 H13L 109.5
H13J C138 H13L 109.5
H13K C138 H13L 109.5
C137 C139 H13M 109.5
C137 C139 H13N 109.5
H13M C139 H13N 109.5
C137 C139 H13O 109.5
H13M C139 H13O 109.5
H13N C139 H13O 109.5
C145 C140 C141 120.4(4)
C145 C140 N104 119.2(4)
C141 C140 N104 120.3(4)
C142 C141 C140 118.4(4)
C142 C141 C146 119.1(4)
C140 C141 C146 122.5(4)
C143 C142 C141 121.7(4)
C143 C142 H142 119.2
C141 C142 H142 119.2
C144 C143 C142 119.3(4)
C144 C143 H143 120.3
C142 C143 H143 120.3
C143 C144 C145 121.2(4)
C143 C144 H144 119.4
C145 C144 H144 119.4
C144 C145 C140 118.9(4)
C144 C145 C149 119.2(4)
C140 C145 C149 121.9(4)
C147 C146 C141 113.2(4)
C147 C146 C148 112.1(5)
C141 C146 C148 109.0(5)
C147 C146 H146 107.4
C141 C146 H146 107.4
C148 C146 H146 107.4
C146 C147 H14D 109.5
C146 C147 H14E 109.5
H14D C147 H14E 109.5
C146 C147 H14F 109.5
H14D C147 H14F 109.5
H14E C147 H14F 109.5
C146 C148 H14G 109.5
C146 C148 H14H 109.5
H14G C148 H14H 109.5
C146 C148 H14I 109.5
H14G C148 H14I 109.5
H14H C148 H14I 109.5
C145 C149 C151 113.2(4)
C145 C149 C150 109.4(4)
C151 C149 C150 110.9(4)
C145 C149 H149 107.7
C151 C149 H149 107.7
C150 C149 H149 107.7
C149 C150 H15A 109.5
C149 C150 H15B 109.5
H15A C150 H15B 109.5
C149 C150 H15C 109.5
H15A C150 H15C 109.5
H15B C150 H15C 109.5
C149 C151 H15D 109.5
C149 C151 H15E 109.5
H15D C151 H15E 109.5
C149 C151 H15F 109.5
H15D C151 H15F 109.5
H15E C151 H15F 109.5
N301 C202 N302 118.6(3)
N301 C202 Nd3 61.10(19)
N302 C202 Nd3 57.97(19)
N301 C202 H202 120.7
N302 C202 H202 120.7
Nd3 C202 H202 173.0
C204 C203 C208 120.7(4)
C204 C203 N301 120.5(4)
C208 C203 N301 118.8(3)
C203 C204 C205 118.0(5)
C203 C204 C209 122.8(4)
C205 C204 C209 119.2(4)
C206 C205 C204 121.3(5)
C206 C205 H205 119.3
C204 C205 H205 119.3
C207 C206 C205 120.2(4)
C207 C206 H206 119.9
C205 C206 H206 119.9
C206 C207 C208 120.7(5)
C206 C207 H207 119.6
C208 C207 H207 119.6
C207 C208 C203 119.0(4)
C207 C208 C212 119.7(4)
C203 C208 C212 121.3(3)
C204 C209 C211 111.3(5)
C204 C209 C210 111.3(5)
C211 C209 C210 111.3(6)
C204 C209 H209 107.6
C211 C209 H209 107.6
C210 C209 H209 107.6
C209 C210 H21A 109.5
C209 C210 H21B 109.5
H21A C210 H21B 109.5
C209 C210 H21C 109.5
H21A C210 H21C 109.5
H21B C210 H21C 109.5
C209 C211 H21D 109.5
C209 C211 H21E 109.5
H21D C211 H21E 109.5
C209 C211 H21F 109.5
H21D C211 H21F 109.5
H21E C211 H21F 109.5
C208 C212 C214 113.8(4)
C208 C212 C213 111.1(4)
C214 C212 C213 109.7(4)
C208 C212 H212 107.3
C214 C212 H212 107.3
C213 C212 H212 107.3
C212 C213 H21G 109.5
C212 C213 H21H 109.5
H21G C213 H21H 109.5
C212 C213 H21I 109.5
H21G C213 H21I 109.5
H21H C213 H21I 109.5
C212 C214 H21J 109.5
C212 C214 H21K 109.5
H21J C214 H21K 109.5
C212 C214 H21L 109.5
H21J C214 H21L 109.5
H21K C214 H21L 109.5
C216 C215 C220 120.5(4)
C216 C215 N302 120.3(4)
C220 C215 N302 119.1(3)
C217 C216 C215 118.1(4)
C217 C216 C221 119.2(4)
C215 C216 C221 122.8(4)
C218 C217 C216 121.8(4)
C218 C217 H217 119.1
C216 C217 H217 119.1
C217 C218 C219 119.6(4)
C217 C218 H218 120.2
C219 C218 H218 120.2
C218 C219 C220 121.1(4)
C218 C219 H219 119.5
C220 C219 H219 119.5
C219 C220 C215 119.0(4)
C219 C220 C224 119.3(4)
C215 C220 C224 121.7(4)
C216 C221 C223 111.8(4)
C216 C221 C222 110.2(4)
C223 C221 C222 110.6(5)
C216 C221 H221 108.1
C223 C221 H221 108.1
C222 C221 H221 108.1
C221 C222 H22D 109.5
C221 C222 H22E 109.5
H22D C222 H22E 109.5
C221 C222 H22F 109.5
H22D C222 H22F 109.5
H22E C222 H22F 109.5
C221 C223 H22G 109.5
C221 C223 H22H 109.5
H22G C223 H22H 109.5
C221 C223 H22I 109.5
H22G C223 H22I 109.5
H22H C223 H22I 109.5
C220 C224 C226 112.2(4)
C220 C224 C225 110.4(4)
C226 C224 C225 109.7(4)
C220 C224 H224 108.2
C226 C224 H224 108.2
C225 C224 H224 108.2
C224 C225 H22J 109.5
C224 C225 H22K 109.5
H22J C225 H22K 109.5
C224 C225 H22L 109.5
H22J C225 H22L 109.5
H22K C225 H22L 109.5
C224 C226 H22M 109.5
C224 C226 H22N 109.5
H22M C226 H22N 109.5
C224 C226 H22O 109.5
H22M C226 H22O 109.5
H22N C226 H22O 109.5
N444 C227 N303 118.7(3)
N444 C227 Nd3 60.70(18)
N303 C227 Nd3 59.67(18)
N444 C227 H227 120.7
N303 C227 H227 120.7
Nd3 C227 H227 167.1
C229 C228 N303 119.9(4)
C229 C228 C233 120.5(4)
N303 C228 C233 119.6(4)
C230 C229 C228 118.8(4)
C230 C229 C234 120.2(4)
C228 C229 C234 120.9(4)
C231 C230 C229 121.6(4)
C231 C230 H230 119.2
C229 C230 H230 119.2
C232 C231 C230 119.4(4)
C232 C231 H231 120.3
C230 C231 H231 120.3
C231 C232 C233 121.5(4)
C231 C232 H232 119.2
C233 C232 H232 119.2
C232 C233 C228 118.1(4)
C232 C233 C237 121.1(4)
C228 C233 C237 120.7(4)
C229 C234 C236 114.3(4)
C229 C234 C235 110.2(4)
C236 C234 C235 110.0(4)
C229 C234 H234 107.4
C236 C234 H234 107.4
C235 C234 H234 107.4
C234 C235 H23D 109.5
C234 C235 H23E 109.5
H23D C235 H23E 109.5
C234 C235 H23F 109.5
H23D C235 H23F 109.5
H23E C235 H23F 109.5
C234 C236 H23G 109.5
C234 C236 H23H 109.5
H23G C236 H23H 109.5
C234 C236 H23I 109.5
H23G C236 H23I 109.5
H23H C236 H23I 109.5
C239 C237 C238 109.3(4)
C239 C237 C233 112.0(4)
C238 C237 C233 114.6(4)
C239 C237 H237 106.9
C238 C237 H237 106.9
C233 C237 H237 106.9
C237 C238 H23J 109.5
C237 C238 H23K 109.5
H23J C238 H23K 109.5
C237 C238 H23L 109.5
H23J C238 H23L 109.5
H23K C238 H23L 109.5
C237 C239 H23M 109.5
C237 C239 H23N 109.5
H23M C239 H23N 109.5
C237 C239 H23O 109.5
H23M C239 H23O 109.5
H23N C239 H23O 109.5
C241 C240 C245 120.7(3)
C241 C240 N444 120.8(3)
C245 C240 N444 118.5(3)
C242 C241 C240 118.6(4)
C242 C241 C246 118.0(4)
C240 C241 C246 123.4(4)
C243 C242 C241 121.2(4)
C243 C242 H242 119.4
C241 C242 H242 119.4
C242 C243 C244 119.9(4)
C242 C243 H243 120.0
C244 C243 H243 120.0
C243 C244 C245 121.3(4)
C243 C244 H244 119.3
C245 C244 H244 119.3
C244 C245 C240 118.3(4)
C244 C245 C249 120.0(4)
C240 C245 C249 121.7(3)
C241 C246 C247 110.6(4)
C241 C246 C248 112.6(4)
C247 C246 C248 109.9(4)
C241 C246 H246 107.8
C247 C246 H246 107.8
C248 C246 H246 107.8
C246 C247 H24A 109.5
C246 C247 H24B 109.5
H24A C247 H24B 109.5
C246 C247 H24C 109.5
H24A C247 H24C 109.5
H24B C247 H24C 109.5
C246 C248 H24D 109.5
C246 C248 H24E 109.5
H24D C248 H24E 109.5
C246 C248 H24F 109.5
H24D C248 H24F 109.5
H24E C248 H24F 109.5
C245 C249 C250 111.4(4)
C245 C249 C251 113.0(4)
C250 C249 C251 109.0(4)
C245 C249 H249 107.7
C250 C249 H249 107.7
C251 C249 H249 107.7
C249 C250 H25D 109.5
C249 C250 H25E 109.5
H25D C250 H25E 109.5
C249 C250 H25F 109.5
H25D C250 H25F 109.5
H25E C250 H25F 109.5
C249 C251 H25G 109.5
C249 C251 H25H 109.5
H25G C251 H25H 109.5
C249 C251 H25I 109.5
H25G C251 H25I 109.5
H25H C251 H25I 109.5
C2 N1 C3 116.4(3)
C2 N1 Nd1 91.2(2)
C3 N1 Nd1 146.6(2)
C2 N2 C15 117.5(3)
C2 N2 Nd1 93.7(2)
C15 N2 Nd1 147.5(3)
C27 N3 C28 119.2(3)
C27 N3 Nd1 93.7(2)
C28 N3 Nd1 144.9(2)
C27 N4 C40 119.9(3)
C27 N4 Nd1 92.0(2)
C40 N4 Nd1 147.1(3)
C102 N101 C103 116.4(3)
C102 N101 Nd2 93.5(2)
C103 N101 Nd2 148.4(3)
C102 N102 C115 117.7(3)
C102 N102 Nd2 91.0(2)
C115 N102 Nd2 147.4(3)
C127 N103 C128 118.9(3)
C127 N103 Nd2 91.5(2)
C128 N103 Nd2 148.9(2)
C127 N104 C140 118.3(3)
C127 N104 Nd2 93.6(2)
C140 N104 Nd2 145.8(2)
C202 N301 C203 118.7(3)
C202 N301 Nd3 91.1(2)
C203 N301 Nd3 150.0(2)
C202 N302 C215 118.6(3)
C202 N302 Nd3 94.2(2)
C215 N302 Nd3 144.9(2)
C227 N303 C228 117.2(3)
C227 N303 Nd3 92.6(2)
C228 N303 Nd3 148.5(2)
C227 N444 C240 117.7(3)
C227 N444 Nd3 91.6(2)
C240 N444 Nd3 144.8(3)
C1S O1S C4S 109.2(3)
C1S O1S Nd1 119.7(2)
C4S O1S Nd1 126.8(2)
C1T O1T C4T 108.6(3)
C1T O1T Nd2 120.8(3)
C4T O1T Nd2 125.8(3)
C1U O1U C4U 108.6(3)
C1U O1U Nd3 120.3(3)
C4U O1U Nd3 127.6(3)
O1S C1S C2S 105.2(4)
O1S C1S H1S1 110.7
C2S C1S H1S1 110.7
O1S C1S H1S2 110.7
C2S C1S H1S2 110.7
H1S1 C1S H1S2 108.8
O1T C1T C2T 106.1(4)
O1T C1T H1T1 110.5
C2T C1T H1T1 110.5
O1T C1T H1T2 110.5
C2T C1T H1T2 110.5
H1T1 C1T H1T2 108.7
O1U C1U C2U 106.7(5)
O1U C1U H1U1 110.4
C2U C1U H1U1 110.4
O1U C1U H1U2 110.4
C2U C1U H1U2 110.4
H1U1 C1U H1U2 108.6
C3S C2S C1S 102.0(4)
C3S C2S H2S1 111.4
C1S C2S H2S1 111.4
C3S C2S H2S2 111.4
C1S C2S H2S2 111.4
H2S1 C2S H2S2 109.2
C3T C2T C1T 102.8(5)
C3T C2T H2T1 111.2
C1T C2T H2T1 111.2
C3T C2T H2T2 111.2
C1T C2T H2T2 111.2
H2T1 C2T H2T2 109.1
C1U C2U C3U 103.4(5)
C1U C2U H2U1 111.1
C3U C2U H2U1 111.1
C1U C2U H2U2 111.1
C3U C2U H2U2 111.1
H2U1 C2U H2U2 109.0
C2S C3S C4S 103.7(4)
C2S C3S H3S1 111.0
C4S C3S H3S1 111.0
C2S C3S H3S2 111.0
C4S C3S H3S2 111.0
H3S1 C3S H3S2 109.0
C2T C3T C4T 104.5(5)
C2T C3T H3T1 110.9
C4T C3T H3T1 110.9
C2T C3T H3T2 110.9
C4T C3T H3T2 110.9
H3T1 C3T H3T2 108.9
C2U C3U C4U 103.6(4)
C2U C3U H3U1 111.0
C4U C3U H3U1 111.0
C2U C3U H3U2 111.0
C4U C3U H3U2 111.0
H3U1 C3U H3U2 109.0
O1S C4S C3S 105.5(4)
O1S C4S H4S1 110.6
C3S C4S H4S1 110.6
O1S C4S H4S2 110.6
C3S C4S H4S2 110.6
H4S1 C4S H4S2 108.8
O1T C4T C3T 105.2(4)
O1T C4T H4T1 110.7
C3T C4T H4T1 110.7
O1T C4T H4T2 110.7
C3T C4T H4T2 110.7
H4T1 C4T H4T2 108.8
O1U C4U C3U 105.1(4)
O1U C4U H4U1 110.7
C3U C4U H4U1 110.7
O1U C4U H4U2 110.7
C3U C4U H4U2 110.7
H4U1 C4U H4U2 108.8

loop_
_geom_bond_atom_site_label_1
_geom_bond_atom_site_label_2
_geom_bond_distance
Nd1 O1 2.224(3)
Nd1 N2 2.435(3)
Nd1 N3 2.439(3)
Nd1 O1S 2.471(3)
Nd1 N4 2.481(3)
Nd1 N1 2.495(3)
P1 C1 1.557(6)
C1 O1 1.252(6)
Nd2 O101 2.333(4)
Nd2 N104 2.425(3)
Nd2 N101 2.436(3)
Nd2 O1T 2.471(3)
Nd2 N103 2.486(3)
Nd2 N102 2.494(3)
P101 C101 1.565(10)
C101 O101 1.248(10)
Nd3 O201 2.349(5)
Nd3 N302 2.416(3)
Nd3 N303 2.460(3)
Nd3 O1U 2.477(3)
Nd3 N444 2.484(3)
Nd3 N301 2.489(3)
Nd3 C202 2.842(4)
Nd3 C227 2.847(3)
P201 C201 1.595(14)
C201 O201 1.192(14)
C2 N1 1.323(5)
C2 N2 1.325(5)
C2 H2 0.9300
C3 C8 1.399(6)
C3 C4 1.409(6)
C3 N1 1.435(5)
C4 C5 1.393(6)
C4 C9 1.518(8)
C5 C6 1.385(10)
C5 H5 0.9300
C6 C7 1.377(10)
C6 H6 0.9300
C7 C8 1.405(6)
C7 H7 0.9300
C8 C12 1.514(7)
C9 C10 1.525(8)
C9 C11 1.552(8)
C9 H9 0.9800
C10 H10A 0.9600
C10 H10B 0.9600
C10 H10C 0.9600
C11 H11A 0.9600
C11 H11B 0.9600
C11 H11C 0.9600
C12 C13 1.527(8)
C12 C14 1.539(6)
C12 H12 0.9800
C13 H13A 0.9600
C13 H13B 0.9600
C13 H13C 0.9600
C14 H14A 0.9600
C14 H14B 0.9600
C14 H14C 0.9600
C15 C16 1.407(6)
C15 C20 1.413(6)
C15 N2 1.423(5)
C16 C17 1.397(7)
C16 C21 1.502(8)
C17 C18 1.382(9)
C17 H17 0.9300
C18 C19 1.382(8)
C18 H18 0.9300
C19 C20 1.396(6)
C19 H19 0.9300
C20 C24 1.529(7)
C21 C22 1.510(9)
C21 C23 1.522(7)
C21 H21 0.9800
C22 H22A 0.9600
C22 H22B 0.9600
C22 H22C 0.9600
C23 H23A 0.9600
C23 H23B 0.9600
C23 H23C 0.9600
C24 C26 1.527(7)
C24 C25 1.531(7)
C24 H24 0.9800
C25 H25A 0.9600
C25 H25B 0.9600
C25 H25C 0.9600
C26 H26A 0.9600
C26 H26B 0.9600
C26 H26C 0.9600
C27 N4 1.315(5)
C27 N3 1.321(5)
C27 H27 0.9300
C28 C29 1.405(6)
C28 C33 1.409(5)
C28 N3 1.432(5)
C29 C30 1.404(6)
C29 C34 1.523(6)
C30 C31 1.377(7)
C30 H30 0.9300
C31 C32 1.382(7)
C31 H31 0.9300
C32 C33 1.396(6)
C32 H32 0.9300
C33 C37 1.520(6)
C34 C36 1.477(8)
C34 C35 1.486(7)
C34 H34 0.9800
C35 H35A 0.9600
C35 H35B 0.9600
C35 H35C 0.9600
C36 H36A 0.9600
C36 H36B 0.9600
C36 H36C 0.9600
C37 C38 1.515(8)
C37 C39 1.520(7)
C37 H37 0.9800
C38 H38A 0.9600
C38 H38B 0.9600
C38 H38C 0.9600
C39 H39A 0.9600
C39 H39B 0.9600
C39 H39C 0.9600
C40 C45 1.401(7)
C40 C41 1.402(7)
C40 N4 1.429(5)
C41 C42 1.394(7)
C41 C46 1.511(9)
C42 C43 1.372(10)
C42 H42 0.9300
C43 C44 1.371(10)
C43 H43 0.9300
C44 C45 1.395(6)
C44 H44 0.9300
C45 C49 1.506(7)
C46 C47 1.507(10)
C46 C48 1.517(11)
C46 H46 0.9800
C47 H47A 0.9600
C47 H47B 0.9600
C47 H47C 0.9600
C48 H48A 0.9600
C48 H48B 0.9600
C48 H48C 0.9600
C49 C51 1.513(6)
C49 C50 1.532(7)
C49 H49 0.9800
C50 H50A 0.9600
C50 H50B 0.9600
C50 H50C 0.9600
C51 H51A 0.9600
C51 H51B 0.9600
C51 H51C 0.9600
C102 N102 1.326(5)
C102 N101 1.328(5)
C102 H102 0.9300
C103 C104 1.406(6)
C103 C108 1.413(6)
C103 N101 1.423(5)
C104 C105 1.391(6)
C104 C109 1.514(7)
C105 C106 1.387(8)
C105 H105 0.9300
C106 C107 1.379(8)
C106 H106 0.9300
C107 C108 1.403(6)
C107 H107 0.9300
C108 C112 1.520(7)
C109 C110 1.515(6)
C109 C111 1.533(7)
C109 H109 0.9800
C110 H11D 0.9600
C110 H11E 0.9600
C110 H11F 0.9600
C111 H11G 0.9600
C111 H11H 0.9600
C111 H11I 0.9600
C112 C114 1.515(6)
C112 C113 1.530(7)
C112 H112 0.9800
C113 H11J 0.9600
C113 H11K 0.9600
C113 H11L 0.9600
C114 H11M 0.9600
C114 H11N 0.9600
C114 H11O 0.9600
C115 C116 1.402(6)
C115 C120 1.412(5)
C115 N102 1.426(5)
C116 C117 1.395(6)
C116 C121 1.524(6)
C117 C118 1.380(7)
C117 H117 0.9300
C118 C119 1.380(7)
C118 H118 0.9300
C119 C120 1.397(6)
C119 H119 0.9300
C120 C124 1.509(6)
C121 C122 1.531(7)
C121 C123 1.535(7)
C121 H121 0.9800
C122 H12A 0.9600
C122 H12B 0.9600
C122 H12C 0.9600
C123 H12D 0.9600
C123 H12E 0.9600
C123 H12F 0.9600
C124 C125 1.533(7)
C124 C126 1.537(6)
C124 H124 0.9800
C125 H12G 0.9600
C125 H12H 0.9600
C125 H12I 0.9600
C126 H12J 0.9600
C126 H12K 0.9600
C126 H12L 0.9600
C127 N103 1.317(5)
C127 N104 1.342(5)
C127 H127 0.9300
C128 C133 1.408(6)
C128 C129 1.410(6)
C128 N103 1.431(5)
C129 C130 1.403(6)
C129 C134 1.512(7)
C130 C131 1.384(8)
C130 H130 0.9300
C131 C132 1.371(8)
C131 H131 0.9300
C132 C133 1.389(6)
C132 H132 0.9300
C133 C137 1.519(6)
C134 C135 1.517(8)
C134 C136 1.517(8)
C134 H134 0.9800
C135 H13D 0.9600
C135 H13E 0.9600
C135 H13F 0.9600
C136 H13G 0.9600
C136 H13H 0.9600
C136 H13I 0.9600
C137 C138 1.526(7)
C137 C139 1.528(6)
C137 H137 0.9800
C138 H13J 0.9600
C138 H13K 0.9600
C138 H13L 0.9600
C139 H13M 0.9600
C139 H13N 0.9600
C139 H13O 0.9600
C140 C145 1.408(6)
C140 C141 1.410(6)
C140 N104 1.432(5)
C141 C142 1.394(6)
C141 C146 1.514(6)
C142 C143 1.387(7)
C142 H142 0.9300
C143 C144 1.383(7)
C143 H143 0.9300
C144 C145 1.396(6)
C144 H144 0.9300
C145 C149 1.513(6)
C146 C147 1.512(8)
C146 C148 1.518(8)
C146 H146 0.9800
C147 H14D 0.9600
C147 H14E 0.9600
C147 H14F 0.9600
C148 H14G 0.9600
C148 H14H 0.9600
C148 H14I 0.9600
C149 C151 1.521(7)
C149 C150 1.530(7)
C149 H149 0.9800
C150 H15A 0.9600
C150 H15B 0.9600
C150 H15C 0.9600
C151 H15D 0.9600
C151 H15E 0.9600
C151 H15F 0.9600
C202 N301 1.325(5)
C202 N302 1.332(5)
C202 H202 0.9300
C203 C204 1.403(6)
C203 C208 1.408(6)
C203 N301 1.430(5)
C204 C205 1.406(7)
C204 C209 1.501(8)
C205 C206 1.380(9)
C205 H205 0.9300
C206 C207 1.375(8)
C206 H206 0.9300
C207 C208 1.398(6)
C207 H207 0.9300
C208 C212 1.500(6)
C209 C211 1.510(8)
C209 C210 1.525(9)
C209 H209 0.9800
C210 H21A 0.9600
C210 H21B 0.9600
C210 H21C 0.9600
C211 H21D 0.9600
C211 H21E 0.9600
C211 H21F 0.9600
C212 C214 1.524(6)
C212 C213 1.530(7)
C212 H212 0.9800
C213 H21G 0.9600
C213 H21H 0.9600
C213 H21I 0.9600
C214 H21J 0.9600
C214 H21K 0.9600
C214 H21L 0.9600
C215 C216 1.405(6)
C215 C220 1.407(6)
C215 N302 1.432(5)
C216 C217 1.399(6)
C216 C221 1.518(6)
C217 C218 1.377(7)
C217 H217 0.9300
C218 C219 1.379(7)
C218 H218 0.9300
C219 C220 1.392(6)
C219 H219 0.9300
C220 C224 1.520(6)
C221 C223 1.526(7)
C221 C222 1.527(7)
C221 H221 0.9800
C222 H22D 0.9600
C222 H22E 0.9600
C222 H22F 0.9600
C223 H22G 0.9600
C223 H22H 0.9600
C223 H22I 0.9600
C224 C226 1.523(7)
C224 C225 1.528(7)
C224 H224 0.9800
C225 H22J 0.9600
C225 H22K 0.9600
C225 H22L 0.9600
C226 H22M 0.9600
C226 H22N 0.9600
C226 H22O 0.9600
C227 N444 1.322(5)
C227 N303 1.328(5)
C227 H227 0.9300
C228 C229 1.401(6)
C228 N303 1.420(5)
C228 C233 1.420(6)
C229 C230 1.391(6)
C229 C234 1.514(6)
C230 C231 1.386(7)
C230 H230 0.9300
C231 C232 1.382(7)
C231 H231 0.9300
C232 C233 1.398(6)
C232 H232 0.9300
C233 C237 1.524(6)
C234 C236 1.518(6)
C234 C235 1.523(8)
C234 H234 0.9800
C235 H23D 0.9600
C235 H23E 0.9600
C235 H23F 0.9600
C236 H23G 0.9600
C236 H23H 0.9600
C236 H23I 0.9600
C237 C239 1.511(7)
C237 C238 1.523(6)
C237 H237 0.9800
C238 H23J 0.9600
C238 H23K 0.9600
C238 H23L 0.9600
C239 H23M 0.9600
C239 H23N 0.9600
C239 H23O 0.9600
C240 C241 1.403(6)
C240 C245 1.410(5)
C240 N444 1.427(4)
C241 C242 1.397(6)
C241 C246 1.524(6)
C242 C243 1.376(7)
C242 H242 0.9300
C243 C244 1.380(7)
C243 H243 0.9300
C244 C245 1.395(6)
C244 H244 0.9300
C245 C249 1.518(6)
C246 C247 1.535(7)
C246 C248 1.536(7)
C246 H246 0.9800
C247 H24A 0.9600
C247 H24B 0.9600
C247 H24C 0.9600
C248 H24D 0.9600
C248 H24E 0.9600
C248 H24F 0.9600
C249 C250 1.520(7)
C249 C251 1.538(6)
C249 H249 0.9800
C250 H25D 0.9600
C250 H25E 0.9600
C250 H25F 0.9600
C251 H25G 0.9600
C251 H25H 0.9600
C251 H25I 0.9600
O1S C1S 1.451(5)
O1S C4S 1.458(5)
O1T C1T 1.448(6)
O1T C4T 1.455(5)
O1U C1U 1.455(6)
O1U C4U 1.457(5)
C1S C2S 1.514(7)
C1S H1S1 0.9700
C1S H1S2 0.9700
C1T C2T 1.498(8)
C1T H1T1 0.9700
C1T H1T2 0.9700
C1U C2U 1.462(8)
C1U H1U1 0.9700
C1U H1U2 0.9700
C2S C3S 1.502(7)
C2S H2S1 0.9700
C2S H2S2 0.9700
C2T C3T 1.473(8)
C2T H2T1 0.9700
C2T H2T2 0.9700
C2U C3U 1.498(8)
C2U H2U1 0.9700
C2U H2U2 0.9700
C3S C4S 1.505(6)
C3S H3S1 0.9700
C3S H3S2 0.9700
C3T C4T 1.504(7)
C3T H3T1 0.9700
C3T H3T2 0.9700
C3U C4U 1.512(6)
C3U H3U1 0.9700
C3U H3U2 0.9700
C4S H4S1 0.9700
C4S H4S2 0.9700
C4T H4T1 0.9700
C4T H4T2 0.9700
C4U H4U1 0.9700
C4U H4U2 0.9700
